data_4324594
loop_
_publ_author_name
'Yusuke Hirai'
'Yoshinori Nagao'
'Asako Igashira-Kamiyama'
'Takumi Konno'

_publ_contact_author_address
; Department of Chemistry, Graduate School of Science,
  Osaka University, Toyonaka 560-0043, JAPAN
;
_publ_contact_author_email ' konno@chem.sci.osaka-u.ac.jp '
_publ_contact_author_fax ' 81-6-6850-5765 '
_publ_contact_author_name 'Takumi Konno'
_publ_contact_author_phone ' 81-6-6850-5765 '
_publ_section_title
;
 Enantioselective/Anion-Selective Incorporation of Tris(ethylenediamine)
 Complexes into 2D Coordination Spaces between Tripalladium(II)
 Supramolecular Layers withd-Penicillaminate
;
_journal_name_full 'Inorganic Chemistry'
_journal_page_first 2040
_journal_page_last 2042
_journal_paper_doi 10.1021/ic1018983
_journal_volume 50
_journal_year 2011
_chemical_absolute_configuration rm
_chemical_formula_sum 'C36 H103 Cl3 Co N12 O36.5 Pd6 S6'
_chemical_formula_weight 2284.34
_chemical_name_systematic
; 
 ? 
;
_space_group_IT_number 19
_symmetry_cell_setting orthorhombic
_symmetry_space_group_name_Hall 'P 2ac 2ab'
_symmetry_space_group_name_H-M 'P 21 21 21'
_atom_sites_solution_hydrogens geom
_atom_sites_solution_primary direct
_atom_sites_solution_secondary difmap
_audit_creation_method SHELXL-97
_cell_angle_alpha 90.00
_cell_angle_beta 90.00
_cell_angle_gamma 90.00
_cell_formula_units_Z 8
_cell_length_a 13.586(10)
_cell_length_b 32.547(16)
_cell_length_c 34.92(3)
_cell_measurement_reflns_used 35858
_cell_measurement_temperature 200(2)
_cell_measurement_theta_max 27.5
_cell_measurement_theta_min 3.0
_cell_volume 15441(19)
_computing_cell_refinement PROCESS-AUTO
_computing_data_collection PROCESS-AUTO
_computing_data_reduction CrystalStructure
_computing_structure_refinement 'SHELXL-97 (Sheldrick, 1997)'
_computing_structure_solution SIR97
_diffrn_ambient_temperature 200(2)
_diffrn_detector_area_resol_mean 10.00
_diffrn_measured_fraction_theta_full 0.994
_diffrn_measured_fraction_theta_max 0.994
_diffrn_measurement_device_type 'Rigaku RAXIS-RAPID'
_diffrn_measurement_method \w
_diffrn_radiation_monochromator graphite
_diffrn_radiation_source 'fine-focus sealed tube'
_diffrn_radiation_type MoK\a
_diffrn_radiation_wavelength 0.71075
_diffrn_reflns_av_R_equivalents 0.0473
_diffrn_reflns_av_sigmaI/netI 0.1239
_diffrn_reflns_limit_h_max 12
_diffrn_reflns_limit_h_min -12
_diffrn_reflns_limit_k_max 29
_diffrn_reflns_limit_k_min -29
_diffrn_reflns_limit_l_max 31
_diffrn_reflns_limit_l_min -31
_diffrn_reflns_number 40244
_diffrn_reflns_theta_full 18.85
_diffrn_reflns_theta_max 18.85
_diffrn_reflns_theta_min 3.00
_exptl_absorpt_coefficient_mu 1.933
_exptl_absorpt_correction_T_max 0.799
_exptl_absorpt_correction_T_min 0.287
_exptl_absorpt_correction_type multi-scan
_exptl_crystal_colour orange
_exptl_crystal_density_diffrn 1.966
_exptl_crystal_description platelet
_exptl_crystal_F_000 9160
_exptl_crystal_size_max 0.35
_exptl_crystal_size_mid 0.10
_exptl_crystal_size_min 0.10
_refine_diff_density_max 0.705
_refine_diff_density_min -0.640
_refine_diff_density_rms 0.098
_refine_ls_abs_structure_details 'Flack H D (1983), Acta Cryst. A39, 876-881'
_refine_ls_abs_structure_Flack -0.01(3)
_refine_ls_extinction_method none
_refine_ls_goodness_of_fit_ref 0.737
_refine_ls_hydrogen_treatment constr
_refine_ls_matrix_type full
_refine_ls_number_parameters 959
_refine_ls_number_reflns 12094
_refine_ls_number_restraints 21
_refine_ls_restrained_S_all 0.742
_refine_ls_R_factor_all 0.0645
_refine_ls_R_factor_gt 0.0379
_refine_ls_shift/su_max 0.001
_refine_ls_shift/su_mean 0.000
_refine_ls_structure_factor_coef Fsqd
_refine_ls_weighting_details 'calc w=1/[\s^2^(Fo^2^)+(0.0208P)^2^+0.0000P] where P=(Fo^2^+2Fc^2^)/3'
_refine_ls_weighting_scheme calc
_refine_ls_wR_factor_gt 0.0628
_refine_ls_wR_factor_ref 0.0663
_reflns_number_gt 6346
_reflns_number_total 12094
_reflns_threshold_expression >2sigma(I)
_cod_data_source_file ic1018983_si_002_2.cif
_cod_data_source_block '[2]'
_cod_original_cell_volume 15439(19)
_cod_original_formula_sum 'C36 H103 Cl3 Co N12 O36.50 Pd6 S6'
_cod_database_code 4324594

loop_
_symmetry_equiv_pos_as_xyz
'x, y, z'
'-x+1/2, -y, z+1/2'
'x+1/2, -y+1/2, -z'
'-x, y+1/2, -z+1/2'

loop_
_atom_site_label
_atom_site_type_symbol
_atom_site_fract_x
_atom_site_fract_y
_atom_site_fract_z
_atom_site_U_iso_or_equiv
_atom_site_adp_type
_atom_site_occupancy
_atom_site_symmetry_multiplicity
_atom_site_calc_flag
_atom_site_refinement_flags
Pd1 Pd 0.19044(10) 0.18770(4) 0.06816(5) 0.0210(5) Uani 1 1 d .
Pd2 Pd -0.04599(10) 0.19029(4) 0.07597(5) 0.0230(5) Uani 1 1 d .
Pd3 Pd 0.08954(10) 0.26664(4) 0.09812(5) 0.0193(5) Uani 1 1 d .
S1 S 0.0626(3) 0.17569(13) 0.02835(18) 0.0238(16) Uani 1 1 d .
S2 S -0.0426(3) 0.25690(12) 0.05889(17) 0.0179(16) Uani 1 1 d .
S3 S 0.1952(3) 0.25485(14) 0.05002(17) 0.0239(16) Uani 1 1 d .
N1 N 0.1681(9) 0.1281(3) 0.0875(4) 0.023(4) Uiso 1 1 d .
H1 H 0.2269 0.1142 0.0856 0.027 Uiso 1 1 calc R
H2 H 0.1521 0.1293 0.1130 0.027 Uiso 1 1 calc R
N2 N -0.1431(9) 0.2068(3) 0.1184(4) 0.018(4) Uiso 1 1 d .
H3 H -0.2032 0.1951 0.1130 0.022 Uiso 1 1 calc R
H4 H -0.1214 0.1957 0.1412 0.022 Uiso 1 1 calc R
N3 N 0.2142(9) 0.2749(4) 0.1314(5) 0.032(5) Uiso 1 1 d .
H5 H 0.2154 0.3018 0.1395 0.038 Uiso 1 1 calc R
H6 H 0.2081 0.2587 0.1529 0.038 Uiso 1 1 calc R
O1 O -0.0574(8) 0.1321(3) 0.0967(4) 0.028(4) Uiso 1 1 d .
O2 O -0.0220(9) 0.0664(4) 0.1067(4) 0.046(4) Uiso 1 1 d .
O3 O 0.0070(9) 0.2763(3) 0.1468(4) 0.034(4) Uiso 1 1 d .
O4 O -0.1120(10) 0.2682(4) 0.1870(5) 0.086(5) Uiso 1 1 d .
O5 O 0.3076(8) 0.1893(3) 0.1038(4) 0.037(4) Uiso 1 1 d .
O6 O 0.4001(9) 0.2158(3) 0.1503(4) 0.047(4) Uiso 1 1 d .
C1 C 0.0752(13) 0.1208(5) 0.0285(7) 0.032(6) Uiso 1 1 d .
C2 C 0.0918(12) 0.1034(5) 0.0678(6) 0.027(6) Uiso 1 1 d .
H7 H 0.1178 0.0748 0.0648 0.033 Uiso 1 1 calc R
C3 C 0.0033(13) 0.1014(5) 0.0933(6) 0.032(6) Uiso 1 1 d .
C4 C -0.0216(13) 0.1049(5) 0.0107(6) 0.047(6) Uiso 1 1 d .
H8 H -0.0276 0.1153 -0.0156 0.070 Uiso 1 1 calc R
H9 H -0.0775 0.1146 0.0259 0.070 Uiso 1 1 calc R
H10 H -0.0212 0.0748 0.0104 0.070 Uiso 1 1 calc R
C5 C 0.1614(13) 0.1095(5) 0.0018(6) 0.046(7) Uiso 1 1 d .
H11 H 0.2080 0.0918 0.0155 0.068 Uiso 1 1 calc R
H12 H 0.1950 0.1346 -0.0065 0.068 Uiso 1 1 calc R
H13 H 0.1361 0.0949 -0.0207 0.068 Uiso 1 1 calc R
C6 C -0.1503(10) 0.2731(4) 0.0873(5) 0.004(5) Uiso 1 1 d .
C7 C -0.1582(12) 0.2525(4) 0.1243(6) 0.020(5) Uiso 1 1 d .
H14 H -0.2247 0.2576 0.1356 0.024 Uiso 1 1 calc R
C8 C -0.0816(15) 0.2657(6) 0.1511(7) 0.045(6) Uiso 1 1 d .
C9 C -0.1425(12) 0.3217(4) 0.0920(6) 0.030(6) Uiso 1 1 d .
H15 H -0.1964 0.3315 0.1082 0.045 Uiso 1 1 calc R
H16 H -0.1469 0.3347 0.0667 0.045 Uiso 1 1 calc R
H17 H -0.0793 0.3287 0.1038 0.045 Uiso 1 1 calc R
C10 C -0.2397(11) 0.2637(5) 0.0614(6) 0.030(6) Uiso 1 1 d .
H18 H -0.2476 0.2338 0.0590 0.044 Uiso 1 1 calc R
H19 H -0.2291 0.2757 0.0360 0.044 Uiso 1 1 calc R
H20 H -0.2993 0.2755 0.0728 0.044 Uiso 1 1 calc R
C11 C 0.3052(10) 0.2756(4) 0.0717(5) 0.006(4) Uiso 1 1 d .
C12 C 0.3113(12) 0.2655(5) 0.1131(6) 0.022(5) Uiso 1 1 d .
H21 H 0.3608 0.2845 0.1247 0.026 Uiso 1 1 calc R
C13 C 0.3410(13) 0.2214(5) 0.1248(7) 0.033(6) Uiso 1 1 d .
C14 C 0.4023(11) 0.2601(4) 0.0492(5) 0.027(5) Uiso 1 1 d .
H22 H 0.4612 0.2693 0.0630 0.041 Uiso 1 1 calc R
H23 H 0.4026 0.2715 0.0233 0.041 Uiso 1 1 calc R
H24 H 0.4020 0.2300 0.0478 0.041 Uiso 1 1 calc R
C15 C 0.3079(12) 0.3238(4) 0.0660(6) 0.031(6) Uiso 1 1 d .
H25 H 0.2560 0.3366 0.0814 0.047 Uiso 1 1 calc R
H26 H 0.2972 0.3304 0.0389 0.047 Uiso 1 1 calc R
H27 H 0.3722 0.3344 0.0740 0.047 Uiso 1 1 calc R
Pd4 Pd 0.54738(11) -0.01401(4) 0.09705(5) 0.0250(5) Uani 1 1 d .
Pd5 Pd 0.43790(11) 0.06482(4) 0.07108(6) 0.0248(5) Uani 1 1 d .
Pd6 Pd 0.67430(11) 0.06178(4) 0.07570(6) 0.0268(5) Uani 1 1 d .
S4 S 0.4359(4) -0.00165(14) 0.05101(18) 0.0254(17) Uani 1 1 d .
S5 S 0.5605(3) 0.07748(14) 0.03018(18) 0.0271(17) Uani 1 1 d .
S6 S 0.6742(4) -0.00441(14) 0.05546(18) 0.0298(18) Uani 1 1 d .
N4 N 0.4253(9) -0.0192(4) 0.1329(5) 0.030(5) Uiso 1 1 d .
H28 H 0.4284 -0.0446 0.1444 0.036 Uiso 1 1 calc R
H29 H 0.4322 0.0000 0.1520 0.036 Uiso 1 1 calc R
N5 N 0.4617(9) 0.1250(3) 0.0919(4) 0.019(4) Uiso 1 1 d .
H30 H 0.4031 0.1392 0.0912 0.023 Uiso 1 1 calc R
H31 H 0.4812 0.1234 0.1171 0.023 Uiso 1 1 calc R
N6 N 0.7725(9) 0.0423(3) 0.1159(5) 0.031(4) Uiso 1 1 d .
H32 H 0.8312 0.0555 0.1112 0.037 Uiso 1 1 calc R
H33 H 0.7505 0.0515 0.1393 0.037 Uiso 1 1 calc R
O7 O 0.3215(8) 0.0610(3) 0.1083(4) 0.026(3) Uiso 1 1 d .
O8 O 0.2152(8) 0.0301(3) 0.1461(4) 0.037(3) Uiso 1 1 d .
O9 O 0.6785(8) 0.1191(3) 0.1010(4) 0.035(4) Uiso 1 1 d .
O10 O 0.6568(8) 0.1849(3) 0.1064(4) 0.032(3) Uiso 1 1 d .
O11 O 0.6352(9) -0.0245(3) 0.1437(4) 0.043(4) Uiso 1 1 d .
O12 O 0.7586(8) -0.0208(3) 0.1840(4) 0.044(4) Uiso 1 1 d .
C16 C 0.3262(11) -0.0274(4) 0.0741(6) 0.017(5) Uiso 1 1 d .
C17 C 0.3243(12) -0.0145(5) 0.1168(6) 0.017(5) Uiso 1 1 d .
H34 H 0.2803 -0.0342 0.1307 0.020 Uiso 1 1 calc R
C18 C 0.2879(15) 0.0276(6) 0.1245(7) 0.050(7) Uiso 1 1 d .
C19 C 0.2350(13) -0.0117(5) 0.0518(7) 0.051(7) Uiso 1 1 d .
H35 H 0.2286 -0.0270 0.0278 0.077 Uiso 1 1 calc R
H36 H 0.2429 0.0176 0.0462 0.077 Uiso 1 1 calc R
H37 H 0.1758 -0.0158 0.0674 0.077 Uiso 1 1 calc R
C20 C 0.3422(11) -0.0715(4) 0.0687(5) 0.016(5) Uiso 1 1 d .
H38 H 0.3984 -0.0804 0.0843 0.024 Uiso 1 1 calc R
H39 H 0.3558 -0.0771 0.0417 0.024 Uiso 1 1 calc R
H40 H 0.2832 -0.0866 0.0767 0.024 Uiso 1 1 calc R
C21 C 0.5493(13) 0.1341(5) 0.0294(6) 0.033(6) Uiso 1 1 d .
C22 C 0.5338(12) 0.1473(5) 0.0709(6) 0.028(5) Uiso 1 1 d .
H41 H 0.5059 0.1756 0.0689 0.034 Uiso 1 1 calc R
C23 C 0.6311(12) 0.1531(5) 0.0937(6) 0.022(5) Uiso 1 1 d .
C24 C 0.6431(13) 0.1516(5) 0.0104(6) 0.044(6) Uiso 1 1 d .
H42 H 0.6393 0.1817 0.0099 0.066 Uiso 1 1 calc R
H43 H 0.6485 0.1411 -0.0158 0.066 Uiso 1 1 calc R
H44 H 0.7010 0.1431 0.0252 0.066 Uiso 1 1 calc R
C25 C 0.4564(12) 0.1433(5) 0.0050(5) 0.028(5) Uiso 1 1 d .
H45 H 0.3983 0.1316 0.0176 0.042 Uiso 1 1 calc R
H46 H 0.4640 0.1311 -0.0205 0.042 Uiso 1 1 calc R
H47 H 0.4482 0.1731 0.0025 0.042 Uiso 1 1 calc R
C26 C 0.7891(13) -0.0213(5) 0.0820(7) 0.039(6) Uiso 1 1 d .
C27 C 0.7950(12) -0.0032(4) 0.1200(5) 0.013(5) Uiso 1 1 d .
H48 H 0.8640 -0.0062 0.1295 0.016 Uiso 1 1 calc R
C28 C 0.7266(15) -0.0164(5) 0.1509(7) 0.038(6) Uiso 1 1 d .
C29 C 0.7835(10) -0.0711(4) 0.0848(5) 0.018(5) Uiso 1 1 d .
H49 H 0.8487 -0.0820 0.0911 0.027 Uiso 1 1 calc R
H50 H 0.7619 -0.0823 0.0601 0.027 Uiso 1 1 calc R
H51 H 0.7366 -0.0789 0.1048 0.027 Uiso 1 1 calc R
C30 C 0.8727(12) -0.0108(4) 0.0543(5) 0.026(6) Uiso 1 1 d .
H52 H 0.8776 0.0191 0.0516 0.039 Uiso 1 1 calc R
H53 H 0.8591 -0.0231 0.0292 0.039 Uiso 1 1 calc R
H54 H 0.9348 -0.0216 0.0643 0.039 Uiso 1 1 calc R
Pd7 Pd 0.30829(10) 0.05736(4) 0.42254(5) 0.0189(5) Uani 1 1 d .
Pd8 Pd 0.44054(10) -0.01827(4) 0.40302(5) 0.0211(5) Uani 1 1 d .
Pd9 Pd 0.53903(10) 0.06550(4) 0.42937(5) 0.0212(5) Uani 1 1 d .
S7 S 0.3141(3) -0.00791(13) 0.44409(17) 0.0215(17) Uani 1 1 d .
S8 S 0.5480(4) -0.00118(13) 0.44908(17) 0.0240(17) Uani 1 1 d .
S9 S 0.4130(3) 0.07658(13) 0.46937(17) 0.0185(16) Uani 1 1 d .
N7 N 0.2131(9) 0.0355(3) 0.3794(5) 0.029(4) Uiso 1 1 d .
H55 H 0.1525 0.0475 0.3828 0.035 Uiso 1 1 calc R
H56 H 0.2369 0.0441 0.3561 0.035 Uiso 1 1 calc R
N8 N 0.5601(10) -0.0263(4) 0.3683(5) 0.040(5) Uiso 1 1 d .
H57 H 0.5636 -0.0537 0.3617 0.048 Uiso 1 1 calc R
H58 H 0.5500 -0.0117 0.3461 0.048 Uiso 1 1 calc R
N9 N 0.5137(9) 0.1251(3) 0.4109(4) 0.019(4) Uiso 1 1 d .
H59 H 0.5710 0.1395 0.4148 0.022 Uiso 1 1 calc R
H60 H 0.5043 0.1239 0.3848 0.022 Uiso 1 1 calc R
O13 O 0.3555(8) -0.0349(3) 0.3565(4) 0.024(3) Uiso 1 1 d .
O14 O 0.2286(8) -0.0446(3) 0.3208(4) 0.041(4) Uiso 1 1 d .
O15 O 0.6523(8) 0.0625(3) 0.3936(4) 0.025(3) Uiso 1 1 d .
O16 O 0.7174(8) 0.0359(3) 0.3393(4) 0.034(3) Uiso 1 1 d .
O17 O 0.2945(7) 0.1141(3) 0.3971(4) 0.020(3) Uiso 1 1 d .
O18 O 0.3138(7) 0.1807(3) 0.3875(3) 0.023(3) Uiso 1 1 d .
C31 C 0.1994(11) -0.0275(5) 0.4200(6) 0.016(5) Uiso 1 1 d .
C32 C 0.1988(12) -0.0112(4) 0.3776(5) 0.015(5) Uiso 1 1 d .
H61 H 0.1305 -0.0157 0.3678 0.018 Uiso 1 1 calc R
C33 C 0.2630(15) -0.0295(5) 0.3503(7) 0.040(6) Uiso 1 1 d .
C34 C 0.2051(11) -0.0732(4) 0.4202(6) 0.031(5) Uiso 1 1 d .
H62 H 0.1974 -0.0832 0.4465 0.047 Uiso 1 1 calc R
H63 H 0.2691 -0.0819 0.4102 0.047 Uiso 1 1 calc R
H64 H 0.1525 -0.0845 0.4042 0.047 Uiso 1 1 calc R
C35 C 0.1171(12) -0.0134(4) 0.4419(6) 0.029(6) Uiso 1 1 d .
H65 H 0.1164 0.0167 0.4421 0.044 Uiso 1 1 calc R
H66 H 0.1225 -0.0236 0.4682 0.044 Uiso 1 1 calc R
H67 H 0.0560 -0.0236 0.4304 0.044 Uiso 1 1 calc R
C36 C 0.6609(12) -0.0217(5) 0.4262(6) 0.017(5) Uiso 1 1 d .
C37 C 0.6588(12) -0.0137(5) 0.3849(6) 0.020(5) Uiso 1 1 d .
H68 H 0.7107 -0.0310 0.3727 0.024 Uiso 1 1 calc R
C38 C 0.6753(12) 0.0329(5) 0.3711(6) 0.019(5) Uiso 1 1 d .
C39 C 0.7552(13) -0.0052(5) 0.4442(6) 0.044(6) Uiso 1 1 d .
H69 H 0.8117 -0.0132 0.4284 0.066 Uiso 1 1 calc R
H70 H 0.7627 -0.0167 0.4700 0.066 Uiso 1 1 calc R
H71 H 0.7517 0.0248 0.4458 0.066 Uiso 1 1 calc R
C40 C 0.6630(11) -0.0697(4) 0.4321(6) 0.027(5) Uiso 1 1 d .
H72 H 0.6014 -0.0817 0.4227 0.040 Uiso 1 1 calc R
H73 H 0.6704 -0.0759 0.4594 0.040 Uiso 1 1 calc R
H74 H 0.7186 -0.0815 0.4180 0.040 Uiso 1 1 calc R
C41 C 0.4158(11) 0.1341(4) 0.4688(6) 0.009(5) Uiso 1 1 d .
C42 C 0.4323(11) 0.1503(5) 0.4268(6) 0.019(5) Uiso 1 1 d .
H75 H 0.4543 0.1796 0.4280 0.023 Uiso 1 1 calc R
C43 C 0.3364(13) 0.1476(6) 0.4005(6) 0.036(6) Uiso 1 1 d .
C44 C 0.3195(12) 0.1509(5) 0.4869(6) 0.040(6) Uiso 1 1 d .
H76 H 0.3130 0.1404 0.5131 0.060 Uiso 1 1 calc R
H77 H 0.2630 0.1418 0.4716 0.060 Uiso 1 1 calc R
H78 H 0.3217 0.1810 0.4873 0.060 Uiso 1 1 calc R
C45 C 0.5015(12) 0.1469(5) 0.4942(5) 0.031(6) Uiso 1 1 d .
H79 H 0.4928 0.1756 0.5021 0.047 Uiso 1 1 calc R
H80 H 0.5632 0.1443 0.4798 0.047 Uiso 1 1 calc R
H81 H 0.5039 0.1293 0.5169 0.047 Uiso 1 1 calc R
Pd10 Pd 0.88718(10) 0.26682(4) 0.40292(5) 0.0188(5) Uani 1 1 d .
Pd11 Pd 0.79113(10) 0.18483(4) 0.42759(5) 0.0216(5) Uani 1 1 d .
Pd12 Pd 1.02289(10) 0.18984(4) 0.42022(5) 0.0194(5) Uani 1 1 d .
S10 S 0.7794(3) 0.24998(12) 0.44964(17) 0.0199(16) Uani 1 1 d .
S11 S 0.9161(3) 0.17265(13) 0.46751(17) 0.0212(16) Uani 1 1 d .
S12 S 1.0192(4) 0.25542(12) 0.44129(17) 0.0217(16) Uani 1 1 d .
N10 N 0.7639(8) 0.2780(3) 0.3693(4) 0.013(4) Uiso 1 1 d .
H82 H 0.7602 0.3058 0.3650 0.016 Uiso 1 1 calc R
H83 H 0.7734 0.2655 0.3460 0.016 Uiso 1 1 calc R
N11 N 0.8220(9) 0.1263(3) 0.4060(4) 0.011(4) Uiso 1 1 d .
H84 H 0.7642 0.1116 0.4058 0.013 Uiso 1 1 calc R
H85 H 0.8414 0.1293 0.3809 0.013 Uiso 1 1 calc R
N12 N 1.1199(9) 0.2112(3) 0.3767(4) 0.024(4) Uiso 1 1 d .
H86 H 1.1809 0.1997 0.3805 0.029 Uiso 1 1 calc R
H87 H 1.0970 0.2025 0.3533 0.029 Uiso 1 1 calc R
O19 O 0.6768(7) 0.1895(3) 0.3894(3) 0.019(3) Uiso 1 1 d .
O20 O 0.5956(9) 0.2164(3) 0.3429(4) 0.042(4) Uiso 1 1 d .
O21 O 1.0392(7) 0.1326(3) 0.3958(3) 0.021(3) Uiso 1 1 d .
O22 O 1.0187(8) 0.0651(3) 0.3919(4) 0.029(3) Uiso 1 1 d .
O23 O 0.9672(8) 0.2801(3) 0.3554(3) 0.023(3) Uiso 1 1 d .
O24 O 1.0907(8) 0.2860(3) 0.3153(3) 0.025(3) Uiso 1 1 d .
C46 C 0.6656(11) 0.2698(5) 0.4285(6) 0.018(5) Uiso 1 1 d .
C47 C 0.6669(12) 0.2640(5) 0.3849(6) 0.018(5) Uiso 1 1 d .
H88 H 0.6148 0.2821 0.3738 0.022 Uiso 1 1 calc R
C48 C 0.6436(13) 0.2191(5) 0.3727(6) 0.027(6) Uiso 1 1 d .
C49 C 0.5779(11) 0.2494(4) 0.4471(6) 0.029(6) Uiso 1 1 d .
H89 H 0.5188 0.2547 0.4318 0.043 Uiso 1 1 calc R
H90 H 0.5687 0.2605 0.4729 0.043 Uiso 1 1 calc R
H91 H 0.5893 0.2197 0.4487 0.043 Uiso 1 1 calc R
C50 C 0.6625(11) 0.3159(4) 0.4374(5) 0.027(5) Uiso 1 1 d .
H92 H 0.6037 0.3281 0.4257 0.040 Uiso 1 1 calc R
H93 H 0.7214 0.3292 0.4269 0.040 Uiso 1 1 calc R
H94 H 0.6604 0.3200 0.4652 0.040 Uiso 1 1 calc R
C51 C 0.9075(11) 0.1152(5) 0.4668(6) 0.015(5) Uiso 1 1 d .
C52 C 0.8962(11) 0.1013(5) 0.4253(6) 0.015(5) Uiso 1 1 d .
H95 H 0.8694 0.0727 0.4263 0.018 Uiso 1 1 calc R
C53 C 0.9931(13) 0.0988(5) 0.4035(6) 0.033(6) Uiso 1 1 d .
C54 C 0.9985(13) 0.0983(5) 0.4873(6) 0.039(6) Uiso 1 1 d .
H96 H 0.9996 0.1083 0.5138 0.058 Uiso 1 1 calc R
H97 H 1.0580 0.1075 0.4740 0.058 Uiso 1 1 calc R
H98 H 0.9962 0.0682 0.4873 0.058 Uiso 1 1 calc R
C55 C 0.8197(12) 0.1049(4) 0.4915(5) 0.024(5) Uiso 1 1 d .
H99 H 0.8069 0.0753 0.4902 0.037 Uiso 1 1 calc R
H100 H 0.7620 0.1199 0.4822 0.037 Uiso 1 1 calc R
H101 H 0.8333 0.1128 0.5181 0.037 Uiso 1 1 calc R
C56 C 1.1257(11) 0.2743(4) 0.4166(6) 0.013(5) Uiso 1 1 d .
C57 C 1.1306(12) 0.2564(4) 0.3758(5) 0.014(5) Uiso 1 1 d .
H102 H 1.1979 0.2625 0.3657 0.017 Uiso 1 1 calc R
C58 C 1.0575(13) 0.2738(5) 0.3472(6) 0.024(5) Uiso 1 1 d .
C59 C 1.1310(11) 0.3214(4) 0.4129(5) 0.011(5) Uiso 1 1 d .
H103 H 1.1796 0.3288 0.3933 0.017 Uiso 1 1 calc R
H104 H 1.1505 0.3333 0.4376 0.017 Uiso 1 1 calc R
H105 H 1.0663 0.3321 0.4055 0.017 Uiso 1 1 calc R
C60 C 1.2177(11) 0.2597(4) 0.4383(6) 0.020(5) Uiso 1 1 d .
H106 H 1.2159 0.2298 0.4410 0.030 Uiso 1 1 calc R
H107 H 1.2190 0.2725 0.4638 0.030 Uiso 1 1 calc R
H108 H 1.2768 0.2677 0.4241 0.030 Uiso 1 1 calc R
Co1 Co 0.0148(2) 0.45794(6) 0.25011(11) 0.0360(7) Uani 1 1 d .
N13 N 0.1055(11) 0.5031(4) 0.2511(5) 0.060(6) Uiso 1 1 d .
H109 H 0.1002 0.5162 0.2744 0.072 Uiso 1 1 calc R
H110 H 0.1684 0.4929 0.2492 0.072 Uiso 1 1 calc R
C61 C 0.0897(16) 0.5354(6) 0.2188(7) 0.085(9) Uiso 1 1 d .
H111 H 0.0424 0.5568 0.2270 0.102 Uiso 1 1 calc R
H112 H 0.1528 0.5487 0.2119 0.102 Uiso 1 1 calc R
C62 C 0.0508(14) 0.5121(5) 0.1865(6) 0.058(6) Uiso 1 1 d .
H113 H 0.1048 0.4976 0.1731 0.070 Uiso 1 1 calc R
H114 H 0.0183 0.5308 0.1681 0.070 Uiso 1 1 calc R
N14 N -0.0232(10) 0.4812(4) 0.2022(4) 0.057(5) Uiso 1 1 d .
H115 H -0.0312 0.4604 0.1847 0.069 Uiso 1 1 calc R
H116 H -0.0831 0.4941 0.2051 0.069 Uiso 1 1 calc R
N15 N 0.0634(10) 0.4338(4) 0.2976(4) 0.051(5) Uiso 1 1 d .
H117 H 0.1029 0.4527 0.3097 0.061 Uiso 1 1 calc R
H118 H 0.0106 0.4287 0.3133 0.061 Uiso 1 1 calc R
C63 C 0.1206(14) 0.3946(5) 0.2928(6) 0.065(7) Uiso 1 1 d .
H119 H 0.0761 0.3708 0.2896 0.079 Uiso 1 1 calc R
H120 H 0.1644 0.3897 0.3150 0.079 Uiso 1 1 calc R
C64 C 0.1813(14) 0.4027(6) 0.2557(6) 0.063(7) Uiso 1 1 d .
H121 H 0.2360 0.4221 0.2605 0.076 Uiso 1 1 calc R
H122 H 0.2082 0.3768 0.2451 0.076 Uiso 1 1 calc R
N16 N 0.1086(11) 0.4205(4) 0.2302(5) 0.057(5) Uiso 1 1 d .
H123 H 0.0745 0.3992 0.2191 0.069 Uiso 1 1 calc R
H124 H 0.1420 0.4337 0.2109 0.069 Uiso 1 1 calc R
N17 N -0.0882(10) 0.4162(4) 0.2462(5) 0.055(5) Uiso 1 1 d .
H125 H -0.1133 0.4157 0.2218 0.066 Uiso 1 1 calc R
H126 H -0.0625 0.3907 0.2516 0.066 Uiso 1 1 calc R
C65 C -0.1679(12) 0.4264(5) 0.2743(5) 0.030(5) Uiso 1 1 d .
H127 H -0.1476 0.4185 0.3005 0.036 Uiso 1 1 calc R
H128 H -0.2290 0.4114 0.2678 0.036 Uiso 1 1 calc R
C66 C -0.1858(14) 0.4726(5) 0.2723(6) 0.064(7) Uiso 1 1 d .
H129 H -0.2302 0.4817 0.2932 0.076 Uiso 1 1 calc R
H130 H -0.2152 0.4804 0.2474 0.076 Uiso 1 1 calc R
N18 N -0.0800(9) 0.4922(4) 0.2771(4) 0.047(5) Uiso 1 1 d .
H131 H -0.0637 0.4938 0.3026 0.056 Uiso 1 1 calc R
H132 H -0.0793 0.5184 0.2671 0.056 Uiso 1 1 calc R
Co2 Co 0.47635(18) 0.22890(6) 0.25053(10) 0.0272(7) Uani 1 1 d .
N19 N 0.3790(9) 0.1895(4) 0.2311(4) 0.023(4) Uiso 1 1 d .
H133 H 0.3368 0.2024 0.2143 0.027 Uiso 1 1 calc R
H134 H 0.4102 0.1685 0.2183 0.027 Uiso 1 1 calc R
C67 C 0.3259(14) 0.1738(5) 0.2626(6) 0.049(7) Uiso 1 1 d .
H135 H 0.3612 0.1493 0.2723 0.059 Uiso 1 1 calc R
H136 H 0.2608 0.1645 0.2533 0.059 Uiso 1 1 calc R
C68 C 0.3105(12) 0.2017(5) 0.2944(6) 0.047(6) Uiso 1 1 d .
H137 H 0.2945 0.1864 0.3181 0.056 Uiso 1 1 calc R
H138 H 0.2561 0.2210 0.2888 0.056 Uiso 1 1 calc R
N20 N 0.4057(9) 0.2244(4) 0.2989(4) 0.025(4) Uiso 1 1 d .
H139 H 0.4446 0.2110 0.3164 0.030 Uiso 1 1 calc R
H140 H 0.3932 0.2504 0.3082 0.030 Uiso 1 1 calc R
N21 N 0.4009(10) 0.2765(4) 0.2347(5) 0.041(5) Uiso 1 1 d .
H141 H 0.3800 0.2730 0.2098 0.049 Uiso 1 1 calc R
H142 H 0.3461 0.2790 0.2500 0.049 Uiso 1 1 calc R
C69 C 0.4613(14) 0.3147(5) 0.2374(6) 0.054(7) Uiso 1 1 d .
H143 H 0.5034 0.3179 0.2145 0.064 Uiso 1 1 calc R
H144 H 0.4185 0.3392 0.2397 0.064 Uiso 1 1 calc R
C70 C 0.5219(14) 0.3096(5) 0.2721(6) 0.046(6) Uiso 1 1 d .
H145 H 0.5741 0.3308 0.2726 0.056 Uiso 1 1 calc R
H146 H 0.4805 0.3131 0.2952 0.056 Uiso 1 1 calc R
N22 N 0.5667(9) 0.2685(4) 0.2720(4) 0.032(4) Uiso 1 1 d .
H147 H 0.5825 0.2610 0.2967 0.038 Uiso 1 1 calc R
H148 H 0.6238 0.2689 0.2578 0.038 Uiso 1 1 calc R
N23 N 0.5610(9) 0.1844(4) 0.2645(4) 0.036(4) Uiso 1 1 d .
H149 H 0.5801 0.1872 0.2897 0.043 Uiso 1 1 calc R
H150 H 0.5276 0.1599 0.2622 0.043 Uiso 1 1 calc R
C71 C 0.6520(15) 0.1838(6) 0.2387(7) 0.069(7) Uiso 1 1 d .
H151 H 0.6846 0.1566 0.2392 0.083 Uiso 1 1 calc R
H152 H 0.7000 0.2051 0.2465 0.083 Uiso 1 1 calc R
C72 C 0.6085(12) 0.1933(4) 0.1979(5) 0.029(5) Uiso 1 1 d .
H153 H 0.6623 0.1981 0.1793 0.035 Uiso 1 1 calc R
H154 H 0.5683 0.1699 0.1889 0.035 Uiso 1 1 calc R
N24 N 0.5483(9) 0.2298(3) 0.2017(4) 0.024(4) Uiso 1 1 d .
H155 H 0.5043 0.2310 0.1817 0.029 Uiso 1 1 calc R
H156 H 0.5876 0.2528 0.2006 0.029 Uiso 1 1 calc R
Cl1 Cl 0.0781(4) 0.40246(15) 0.12153(18) 0.0416(16) Uiso 1 1 d .
O25 O 0.1620(11) 0.4222(4) 0.1395(5) 0.102(6) Uiso 1 1 d .
O26 O 0.1017(12) 0.3621(5) 0.1203(5) 0.115(6) Uiso 1 1 d .
O27 O -0.0124(10) 0.4100(4) 0.1435(4) 0.076(5) Uiso 1 1 d .
O28 O 0.0686(11) 0.4157(5) 0.0839(5) 0.109(6) Uiso 1 1 d .
Cl2 Cl 0.8984(5) 0.3917(2) 0.3793(2) 0.098(3) Uiso 1 1 d D
O29 O 0.8759(11) 0.4320(3) 0.3776(5) 0.121(6) Uiso 1 1 d D
O30 O 0.8978(12) 0.3733(5) 0.4142(4) 0.142(8) Uiso 1 1 d D
O31 O 0.9871(8) 0.3843(4) 0.3587(4) 0.079(5) Uiso 1 1 d D
O32 O 0.8191(10) 0.3689(4) 0.3591(5) 0.137(7) Uiso 1 1 d D
Cl3 Cl 0.4264(5) 0.3467(2) 0.3731(3) 0.084(2) Uiso 1 1 d .
O33 O 0.4306(10) 0.3048(4) 0.3686(5) 0.093(5) Uiso 1 1 d .
O34 O 0.5164(11) 0.3657(4) 0.3607(5) 0.078(5) Uiso 1 1 d .
O35 O 0.3491(11) 0.3636(4) 0.3483(5) 0.080(5) Uiso 1 1 d .
O36 O 0.4091(12) 0.3558(5) 0.4122(6) 0.114(7) Uiso 1 1 d .
Cl4 Cl 0.4772(5) 0.08087(18) 0.1976(2) 0.078(2) Uiso 1 1 d .
O37 O 0.5538(14) 0.0737(6) 0.1726(6) 0.156(8) Uiso 1 1 d .
O38 O 0.4081(11) 0.1141(4) 0.1837(5) 0.101(6) Uiso 1 1 d .
O39 O 0.5177(14) 0.0946(5) 0.2344(6) 0.138(7) Uiso 1 1 d .
O40 O 0.4256(10) 0.0431(4) 0.1998(4) 0.081(5) Uiso 1 1 d .
Cl5 Cl 0.5528(4) 0.35433(16) 0.13196(19) 0.0513(17) Uiso 1 1 d .
O41 O 0.5215(8) 0.3132(3) 0.1365(4) 0.047(4) Uiso 1 1 d .
O42 O 0.6493(10) 0.3590(4) 0.1509(5) 0.065(5) Uiso 1 1 d .
O43 O 0.4836(10) 0.3816(4) 0.1514(4) 0.064(4) Uiso 1 1 d .
O44 O 0.5591(10) 0.3665(4) 0.0918(5) 0.082(5) Uiso 1 1 d .
Cl6 Cl 0.9185(5) 0.1618(2) 0.2994(3) 0.121(3) Uiso 1 1 d D
O45 O 0.9928(10) 0.1908(4) 0.3074(5) 0.121(6) Uiso 1 1 d D
O46 O 0.8361(14) 0.1776(7) 0.3245(7) 0.110(12) Uiso 0.50 1 d PD
O47 O 0.9317(16) 0.1246(5) 0.3157(7) 0.071(9) Uiso 0.50 1 d PD
O48 O 0.8807(19) 0.1683(8) 0.2639(5) 0.137(15) Uiso 0.50 1 d PD
O49 O 0.2902(9) 0.3496(4) 0.1747(4) 0.072(5) Uiso 1 1 d .
O50 O 0.6999(9) 0.2936(3) 0.2045(4) 0.059(4) Uiso 1 1 d .
O51 O 0.9069(9) 0.3283(4) 0.2865(4) 0.065(4) Uiso 1 1 d .
O52 O 0.2755(9) 0.3040(3) 0.2975(4) 0.050(4) Uiso 1 1 d .
O53 O 0.7880(9) 0.2578(4) 0.2876(4) 0.073(5) Uiso 1 1 d .
O54 O 0.0409(11) 0.2585(4) 0.2392(5) 0.109(6) Uiso 1 1 d .
O55 O 0.1918(8) 0.2221(3) 0.1993(4) 0.046(4) Uiso 1 1 d .
O56 O 0.1091(9) 0.1551(3) 0.1671(4) 0.056(4) Uiso 1 1 d .
O57 O 0.9164(11) 0.1624(4) 0.1902(5) 0.111(6) Uiso 1 1 d .
O58 O 0.6786(9) 0.1107(4) 0.3089(4) 0.075(5) Uiso 1 1 d .
O59 O 0.4725(9) 0.1195(3) 0.3275(4) 0.052(4) Uiso 1 1 d .
O60 O 0.1664(8) 0.1208(3) 0.3319(3) 0.019(3) Uiso 1 1 d .
O61 O 0.7064(16) 0.0641(6) 0.2326(7) 0.200(10) Uiso 1 1 d .
O62 O 0.7626(11) 0.1099(4) 0.1740(5) 0.103(6) Uiso 1 1 d .
O63 O 0.2081(10) 0.0909(4) 0.1953(5) 0.080(5) Uiso 1 1 d .
O64 O 0.1642(9) 0.0624(3) 0.2725(4) 0.061(4) Uiso 1 1 d .
O65 O 0.3450(8) 0.0569(3) 0.3111(3) 0.042(4) Uiso 1 1 d .
O66 O 0.9676(11) 0.0626(4) 0.1895(5) 0.117(6) Uiso 1 1 d .
O67 O 0.4078(14) 0.4720(5) 0.2732(6) 0.156(8) Uiso 1 1 d .
O68 O 0.5188(11) 0.4998(4) 0.2108(5) 0.102(6) Uiso 1 1 d .
O69 O 0.2839(9) 0.4702(3) 0.2093(4) 0.062(4) Uiso 1 1 d .
O70 O 0.5700(10) 0.4210(4) 0.2997(5) 0.099(5) Uiso 1 1 d .
O71 O 0.6115(10) 0.4190(4) 0.2186(4) 0.073(5) Uiso 1 1 d .
O72 O 0.0373(11) 0.3392(4) 0.2070(5) 0.117(6) Uiso 1 1 d .
O73 O 0.9742(13) 0.4938(5) 0.3548(6) 0.147(7) Uiso 1 1 d D

loop_
_atom_site_aniso_label
_atom_site_aniso_U_11
_atom_site_aniso_U_22
_atom_site_aniso_U_33
_atom_site_aniso_U_23
_atom_site_aniso_U_13
_atom_site_aniso_U_12
Pd1 0.0219(10) 0.0163(9) 0.0247(14) -0.0028(10) 0.0004(9) -0.0024(7)
Pd2 0.0234(10) 0.0221(9) 0.0235(14) 0.0028(10) 0.0019(10) 0.0019(8)
Pd3 0.0215(10) 0.0195(9) 0.0169(14) 0.0005(10) -0.0012(9) -0.0013(7)
S1 0.024(3) 0.023(3) 0.025(5) -0.006(3) -0.006(3) -0.004(2)
S2 0.014(3) 0.019(3) 0.021(5) 0.003(3) -0.004(3) 0.003(2)
S3 0.019(3) 0.033(3) 0.020(5) 0.004(3) -0.003(3) -0.001(2)
Pd4 0.0291(11) 0.0269(10) 0.0191(15) 0.0027(10) -0.0037(10) -0.0020(8)
Pd5 0.0294(10) 0.0163(9) 0.0285(15) 0.0013(10) -0.0051(10) -0.0003(7)
Pd6 0.0264(10) 0.0226(10) 0.0315(16) 0.0018(10) -0.0019(10) -0.0027(7)
S4 0.024(3) 0.024(3) 0.028(5) -0.005(3) -0.007(3) -0.006(2)
S5 0.030(3) 0.025(3) 0.026(5) 0.008(3) -0.005(3) -0.001(2)
S6 0.032(4) 0.026(3) 0.031(5) -0.002(3) 0.004(3) 0.003(3)
Pd7 0.0209(10) 0.0157(9) 0.0202(15) -0.0002(9) 0.0004(9) -0.0004(7)
Pd8 0.0205(10) 0.0231(9) 0.0198(15) -0.0022(10) -0.0013(10) 0.0005(7)
Pd9 0.0225(10) 0.0167(9) 0.0244(15) 0.0007(10) -0.0017(10) -0.0023(7)
S7 0.030(4) 0.012(3) 0.023(5) 0.006(3) -0.002(3) -0.001(2)
S8 0.023(3) 0.025(3) 0.024(5) 0.001(3) -0.005(3) 0.000(2)
S9 0.027(3) 0.016(3) 0.013(4) -0.002(3) -0.001(3) 0.000(2)
Pd10 0.0192(9) 0.0195(9) 0.0176(14) 0.0027(10) 0.0005(10) 0.0013(8)
Pd11 0.0229(9) 0.0185(9) 0.0236(14) 0.0016(10) -0.0003(10) 0.0003(7)
Pd12 0.0221(9) 0.0177(8) 0.0185(13) 0.0007(9) -0.0013(9) 0.0011(8)
S10 0.022(3) 0.021(3) 0.017(4) 0.000(3) 0.003(3) -0.003(2)
S11 0.025(3) 0.022(3) 0.017(5) 0.008(3) 0.002(3) 0.000(2)
S12 0.030(3) 0.018(3) 0.017(5) 0.004(3) 0.004(3) -0.002(2)
Co1 0.0375(18) 0.0348(13) 0.0357(18) 0.000(2) -0.0139(16) 0.0022(15)
Co2 0.0252(19) 0.0341(13) 0.0222(17) -0.0062(18) -0.0014(16) -0.0022(14)

loop_
_atom_type_symbol
_atom_type_description
_atom_type_scat_dispersion_real
_atom_type_scat_dispersion_imag
_atom_type_scat_source
C C 0.0033 0.0016 'International Tables Vol C Tables 4.2.6.8 and 6.1.1.4'
H H 0.0000 0.0000 'International Tables Vol C Tables 4.2.6.8 and 6.1.1.4'
N N 0.0061 0.0033 'International Tables Vol C Tables 4.2.6.8 and 6.1.1.4'
O O 0.0106 0.0060 'International Tables Vol C Tables 4.2.6.8 and 6.1.1.4'
S S 0.1246 0.1234 'International Tables Vol C Tables 4.2.6.8 and 6.1.1.4'
Cl Cl 0.1484 0.1585 'International Tables Vol C Tables 4.2.6.8 and 6.1.1.4'
Co Co 0.3494 0.9721 'International Tables Vol C Tables 4.2.6.8 and 6.1.1.4'
Pd Pd -0.9988 1.0072 'International Tables Vol C Tables 4.2.6.8 and 6.1.1.4'

loop_
_geom_angle_atom_site_label_1
_geom_angle_atom_site_label_2
_geom_angle_atom_site_label_3
_geom_angle
O5 Pd1 N1 86.5(5)
O5 Pd1 S1 171.5(3)
N1 Pd1 S1 85.7(4)
O5 Pd1 S3 97.1(3)
N1 Pd1 S3 172.6(4)
S1 Pd1 S3 90.97(18)
O5 Pd1 Pd3 96.9(3)
N1 Pd1 Pd3 127.0(4)
S1 Pd1 Pd3 90.64(13)
S3 Pd1 Pd3 46.34(15)
O5 Pd1 Pd2 137.1(4)
N1 Pd1 Pd2 81.4(4)
S1 Pd1 Pd2 44.82(15)
S3 Pd1 Pd2 91.54(13)
Pd3 Pd1 Pd2 60.56(5)
O1 Pd2 N2 86.4(5)
O1 Pd2 S2 173.6(4)
N2 Pd2 S2 87.3(3)
O1 Pd2 S1 96.6(4)
N2 Pd2 S1 176.9(3)
S2 Pd2 S1 89.67(19)
O1 Pd2 Pd3 133.1(4)
N2 Pd2 Pd3 89.5(3)
S2 Pd2 Pd3 45.66(14)
S1 Pd2 Pd3 88.02(13)
O1 Pd2 Pd1 94.7(3)
N2 Pd2 Pd1 135.0(4)
S2 Pd2 Pd1 88.99(13)
S1 Pd2 Pd1 44.46(14)
Pd3 Pd2 Pd1 57.70(5)
O3 Pd3 N3 87.9(5)
O3 Pd3 S3 172.9(4)
N3 Pd3 S3 85.3(4)
O3 Pd3 S2 95.0(4)
N3 Pd3 S2 177.1(4)
S3 Pd3 S2 91.7(2)
O3 Pd3 Pd1 130.3(3)
N3 Pd3 Pd1 86.3(4)
S3 Pd3 Pd1 47.25(12)
S2 Pd3 Pd1 91.73(13)
O3 Pd3 Pd2 90.3(3)
N3 Pd3 Pd2 135.2(4)
S3 Pd3 Pd2 93.14(14)
S2 Pd3 Pd2 44.86(11)
Pd1 Pd3 Pd2 61.75(6)
C1 S1 Pd1 95.5(7)
C1 S1 Pd2 105.5(7)
Pd1 S1 Pd2 90.7(2)
C6 S2 Pd2 96.7(5)
C6 S2 Pd3 105.1(6)
Pd2 S2 Pd3 89.47(19)
C11 S3 Pd3 98.7(6)
C11 S3 Pd1 105.5(5)
Pd3 S3 Pd1 86.42(19)
C2 N1 Pd1 117.3(11)
C7 N2 Pd2 116.2(10)
C12 N3 Pd3 117.1(12)
C3 O1 Pd2 129.3(12)
C8 O3 Pd3 125.3(14)
C13 O5 Pd1 128.1(11)
C2 C1 C5 110.5(15)
C2 C1 C4 111.8(15)
C5 C1 C4 108.9(17)
C2 C1 S1 113.1(15)
C5 C1 S1 107.9(13)
C4 C1 S1 104.4(12)
N1 C2 C3 108.1(16)
N1 C2 C1 109.0(14)
C3 C2 C1 116.0(15)
O2 C3 O1 118.7(17)
O2 C3 C2 118.2(16)
O1 C3 C2 122.1(17)
C7 C6 C10 111.6(13)
C7 C6 C9 111.8(15)
C10 C6 C9 108.0(12)
C7 C6 S2 113.8(11)
C10 C6 S2 104.6(12)
C9 C6 S2 106.6(10)
C6 C7 C8 112.2(15)
C6 C7 N2 108.8(15)
C8 C7 N2 106.2(14)
O3 C8 O4 113(2)
O3 C8 C7 133(2)
O4 C8 C7 113.6(18)
C12 C11 C15 110.0(14)
C12 C11 C14 110.9(13)
C15 C11 C14 103.3(12)
C12 C11 S3 111.8(11)
C15 C11 S3 109.8(10)
C14 C11 S3 110.8(11)
C11 C12 N3 108.6(14)
C11 C12 C13 118.6(16)
N3 C12 C13 107.8(14)
O6 C13 O5 120.4(16)
O6 C13 C12 120.3(17)
O5 C13 C12 119.0(18)
O11 Pd4 N4 88.4(5)
O11 Pd4 S4 173.0(4)
N4 Pd4 S4 84.7(4)
O11 Pd4 S6 95.1(4)
N4 Pd4 S6 175.6(4)
S4 Pd4 S6 91.7(2)
O11 Pd4 Pd6 90.0(3)
N4 Pd4 Pd6 130.6(4)
S4 Pd4 Pd6 93.47(14)
S6 Pd4 Pd6 46.84(13)
O11 Pd4 Pd5 130.5(3)
N4 Pd4 Pd5 82.0(4)
S4 Pd4 Pd5 47.06(13)
S6 Pd4 Pd5 93.61(14)
Pd6 Pd4 Pd5 62.50(7)
O7 Pd5 N5 87.4(5)
O7 Pd5 S5 172.7(3)
N5 Pd5 S5 86.3(4)
O7 Pd5 S4 97.4(3)
N5 Pd5 S4 171.5(4)
S5 Pd5 S4 89.3(2)
O7 Pd5 Pd4 97.8(3)
N5 Pd5 Pd4 126.3(4)
S5 Pd5 Pd4 88.96(14)
S4 Pd5 Pd4 46.28(15)
O7 Pd5 Pd6 137.4(3)
N5 Pd5 Pd6 81.9(3)
S5 Pd5 Pd6 45.00(15)
S4 Pd5 Pd6 89.90(13)
Pd4 Pd5 Pd6 58.74(5)
N6 Pd6 O9 88.2(5)
N6 Pd6 S6 85.4(4)
O9 Pd6 S6 172.7(4)
N6 Pd6 S5 174.9(4)
O9 Pd6 S5 96.6(4)
S6 Pd6 S5 89.7(2)
N6 Pd6 Pd4 87.2(4)
O9 Pd6 Pd4 129.2(4)
S6 Pd6 Pd4 47.06(14)
S5 Pd6 Pd4 88.21(14)
N6 Pd6 Pd5 134.3(4)
O9 Pd6 Pd5 91.2(3)
S6 Pd6 Pd5 90.75(14)
S5 Pd6 Pd5 43.93(15)
Pd4 Pd6 Pd5 58.76(5)
C16 S4 Pd4 98.4(6)
C16 S4 Pd5 107.5(6)
Pd4 S4 Pd5 86.7(2)
C21 S5 Pd5 97.6(7)
C21 S5 Pd6 106.9(7)
Pd5 S5 Pd6 91.1(2)
C26 S6 Pd6 97.0(6)
C26 S6 Pd4 105.8(7)
Pd6 S6 Pd4 86.1(2)
C17 N4 Pd4 119.8(12)
C22 N5 Pd5 113.5(11)
C27 N6 Pd6 120.0(10)
C18 O7 Pd5 126.3(12)
C23 O9 Pd6 132.1(12)
C28 O11 Pd4 132.9(14)
C20 C16 C17 113.0(16)
C20 C16 C19 112.2(15)
C17 C16 C19 112.4(15)
C20 C16 S4 105.2(11)
C17 C16 S4 107.7(11)
C19 C16 S4 105.6(13)
C18 C17 N4 109.5(14)
C18 C17 C16 115.4(17)
N4 C17 C16 108.7(14)
O8 C18 O7 118.8(17)
O8 C18 C17 115.9(17)
O7 C18 C17 125.1(19)
C22 C21 C24 114.6(16)
C22 C21 C25 110.8(15)
C24 C21 C25 111.4(17)
C22 C21 S5 106.1(13)
C24 C21 S5 107.8(12)
C25 C21 S5 105.6(12)
N5 C22 C21 116.3(15)
N5 C22 C23 112.5(16)
C21 C22 C23 113.8(15)
O10 C23 O9 121.7(17)
O10 C23 C22 123.6(15)
O9 C23 C22 114.4(14)
C27 C26 C30 116.5(16)
C27 C26 C29 110.6(17)
C30 C26 C29 107.2(14)
C27 C26 S6 111.9(13)
C30 C26 S6 103.7(14)
C29 C26 S6 106.2(11)
C26 C27 C28 120.6(15)
C26 C27 N6 107.4(15)
C28 C27 N6 103.1(14)
O12 C28 O11 119.6(19)
O12 C28 C27 119.2(18)
O11 C28 C27 121(2)
O17 Pd7 N7 86.5(5)
O17 Pd7 S7 173.1(4)
N7 Pd7 S7 86.7(4)
O17 Pd7 S9 97.0(3)
N7 Pd7 S9 176.4(3)
S7 Pd7 S9 89.85(19)
O17 Pd7 Pd8 131.7(3)
N7 Pd7 Pd8 86.0(3)
S7 Pd7 Pd8 46.38(14)
S9 Pd7 Pd8 90.81(13)
O17 Pd7 Pd9 92.7(3)
N7 Pd7 Pd9 133.7(4)
S7 Pd7 Pd9 91.09(13)
S9 Pd7 Pd9 45.21(14)
Pd8 Pd7 Pd9 60.73(5)
N8 Pd8 O13 86.9(5)
N8 Pd8 S8 86.5(5)
O13 Pd8 S8 173.4(4)
N8 Pd8 S7 176.7(5)
O13 Pd8 S7 96.5(4)
S8 Pd8 S7 90.2(2)
N8 Pd8 Pd7 133.5(4)
O13 Pd8 Pd7 93.2(3)
S8 Pd8 Pd7 91.29(14)
S7 Pd8 Pd7 46.17(12)
N8 Pd8 Pd9 87.0(4)
O13 Pd8 Pd9 133.6(3)
S8 Pd8 Pd9 45.92(12)
S7 Pd8 Pd9 90.48(13)
Pd7 Pd8 Pd9 60.14(6)
O15 Pd9 N9 88.8(5)
O15 Pd9 S9 173.5(3)
N9 Pd9 S9 85.2(4)
O15 Pd9 S8 95.8(3)
N9 Pd9 S8 173.5(4)
S9 Pd9 S8 90.35(19)
O15 Pd9 Pd7 135.9(3)
N9 Pd9 Pd7 83.7(3)
S9 Pd9 Pd7 45.63(14)
S8 Pd9 Pd7 89.79(13)
O15 Pd9 Pd8 95.9(3)
N9 Pd9 Pd8 130.0(4)
S9 Pd9 Pd8 89.82(13)
S8 Pd9 Pd8 44.96(14)
Pd7 Pd9 Pd8 59.14(5)
C31 S7 Pd7 98.1(5)
C31 S7 Pd8 107.1(6)
Pd7 S7 Pd8 87.45(19)
C36 S8 Pd8 98.0(7)
C36 S8 Pd9 104.9(6)
Pd8 S8 Pd9 89.1(2)
C41 S9 Pd9 98.0(6)
C41 S9 Pd7 106.4(6)
Pd9 S9 Pd7 89.2(2)
C32 N7 Pd7 116.1(10)
C37 N8 Pd8 116.2(12)
C42 N9 Pd9 121.7(10)
C33 O13 Pd8 130.0(13)
C38 O15 Pd9 127.8(11)
C43 O17 Pd7 135.2(13)
C35 C31 C34 111.0(14)
C35 C31 C32 113.0(15)
C34 C31 C32 110.1(15)
C35 C31 S7 107.4(14)
C34 C31 S7 107.0(11)
C32 C31 S7 108.0(11)
C33 C32 N7 111.3(14)
C33 C32 C31 119.2(15)
N7 C32 C31 107.3(14)
O14 C33 O13 117.2(19)
O14 C33 C32 119.6(19)
O13 C33 C32 123(2)
C37 C36 C39 111.1(16)
C37 C36 C40 107.8(15)
C39 C36 C40 106.2(14)
C37 C36 S8 110.1(13)
C39 C36 S8 113.0(14)
C40 C36 S8 108.4(11)
C36 C37 N8 110.2(15)
C36 C37 C38 117.4(15)
N8 C37 C38 105.4(14)
O16 C38 O15 126.7(15)
O16 C38 C37 113.7(15)
O15 C38 C37 119.5(17)
C45 C41 C44 108.2(15)
C45 C41 C42 109.9(13)
C44 C41 C42 112.3(13)
C45 C41 S9 106.6(11)
C44 C41 S9 109.3(11)
C42 C41 S9 110.3(12)
N9 C42 C41 105.6(12)
N9 C42 C43 111.2(15)
C41 C42 C43 113.7(13)
O18 C43 O17 129.4(18)
O18 C43 C42 112.0(15)
O17 C43 C42 118.6(17)
O23 Pd10 N10 86.2(5)
O23 Pd10 S10 171.4(4)
N10 Pd10 S10 85.9(4)
O23 Pd10 S12 95.4(4)
N10 Pd10 S12 178.2(4)
S10 Pd10 S12 92.7(2)
O23 Pd10 Pd11 129.6(3)
N10 Pd10 Pd11 88.2(3)
S10 Pd10 Pd11 46.86(11)
S12 Pd10 Pd11 91.60(13)
O23 Pd10 Pd12 90.7(3)
N10 Pd10 Pd12 135.6(3)
S10 Pd10 Pd12 92.73(13)
S12 Pd10 Pd12 45.44(12)
Pd11 Pd10 Pd12 60.67(6)
O19 Pd11 N11 89.2(5)
O19 Pd11 S11 173.9(3)
N11 Pd11 S11 84.9(4)
O19 Pd11 S10 95.6(3)
N11 Pd11 S10 172.3(4)
S11 Pd11 S10 90.44(19)
O19 Pd11 Pd10 94.3(3)
N11 Pd11 Pd10 126.9(4)
S11 Pd11 Pd10 90.35(13)
S10 Pd11 Pd10 46.81(14)
O19 Pd11 Pd12 134.2(3)
N11 Pd11 Pd12 79.5(3)
S11 Pd11 Pd12 45.80(15)
S10 Pd11 Pd12 92.85(13)
Pd10 Pd11 Pd12 60.85(5)
O21 Pd12 N12 86.2(5)
O21 Pd12 S12 172.6(4)
N12 Pd12 S12 86.4(3)
O21 Pd12 S11 98.4(3)
N12 Pd12 S11 175.2(3)
S12 Pd12 S11 88.95(19)
O21 Pd12 Pd11 95.4(3)
N12 Pd12 Pd11 133.8(4)
S12 Pd12 Pd11 90.00(14)
S11 Pd12 Pd11 44.88(14)
O21 Pd12 Pd10 134.3(3)
N12 Pd12 Pd10 88.0(3)
S12 Pd12 Pd10 45.72(15)
S11 Pd12 Pd10 87.81(13)
Pd11 Pd12 Pd10 58.48(5)
C46 S10 Pd10 99.9(6)
C46 S10 Pd11 104.6(6)
Pd10 S10 Pd11 86.33(19)
C51 S11 Pd11 97.0(6)
C51 S11 Pd12 106.1(6)
Pd11 S11 Pd12 89.3(2)
C56 S12 Pd12 98.5(5)
C56 S12 Pd10 107.3(6)
Pd12 S12 Pd10 88.8(2)
C47 N10 Pd10 116.9(11)
C52 N11 Pd11 118.6(10)
C57 N12 Pd12 113.7(11)
C48 O19 Pd11 130.7(12)
C53 O21 Pd12 129.1(12)
C58 O23 Pd10 131.7(12)
C49 C46 C50 108.8(13)
C49 C46 C47 112.5(14)
C50 C46 C47 108.6(14)
C49 C46 S10 109.8(12)
C50 C46 S10 106.7(11)
C47 C46 S10 110.3(12)
N10 C47 C46 109.5(14)
N10 C47 C48 111.5(14)
C46 C47 C48 112.5(15)
O19 C48 O20 123.1(17)
O19 C48 C47 122.7(18)
O20 C48 C47 114.0(16)
C55 C51 C52 113.4(14)
C55 C51 C54 107.0(15)
C52 C51 C54 114.7(14)
C55 C51 S11 105.3(11)
C52 C51 S11 108.3(12)
C54 C51 S11 107.6(11)
N11 C52 C53 113.2(15)
N11 C52 C51 110.1(13)
C53 C52 C51 113.8(14)
O22 C53 O21 123.9(18)
O22 C53 C52 117.4(16)
O21 C53 C52 118.5(15)
C57 C56 C60 107.9(13)
C57 C56 C59 107.3(14)
C60 C56 C59 108.0(12)
C57 C56 S12 110.6(11)
C60 C56 S12 108.2(12)
C59 C56 S12 114.7(11)
N12 C57 C58 108.7(14)
N12 C57 C56 110.6(14)
C58 C57 C56 116.1(14)
O24 C58 O23 119.4(17)
O24 C58 C57 117.6(16)
O23 C58 C57 122.7(18)
N16 Co1 N14 96.7(7)
N16 Co1 N13 93.9(7)
N14 Co1 N13 83.4(7)
N16 Co1 N18 172.2(7)
N14 Co1 N18 91.0(6)
N13 Co1 N18 88.6(6)
N16 Co1 N15 79.9(6)
N14 Co1 N15 175.8(6)
N13 Co1 N15 94.4(7)
N18 Co1 N15 92.6(6)
N16 Co1 N17 90.5(6)
N14 Co1 N17 91.2(7)
N13 Co1 N17 173.4(7)
N18 Co1 N17 87.6(6)
N15 Co1 N17 91.2(6)
C61 N13 Co1 114.6(12)
C62 C61 N13 105.0(15)
C61 C62 N14 107.7(17)
C62 N14 Co1 113.5(12)
C63 N15 Co1 115.0(13)
N15 C63 C64 102.9(15)
N16 C64 C63 102.6(16)
C64 N16 Co1 119.3(14)
C65 N17 Co1 108.5(11)
N17 C65 C66 107.7(14)
C65 C66 N18 104.3(14)
C66 N18 Co1 108.7(10)
N23 Co2 N22 91.4(6)
N23 Co2 N21 174.9(6)
N22 Co2 N21 85.1(5)
N23 Co2 N20 91.0(6)
N22 Co2 N20 91.5(6)
N21 Co2 N20 92.7(6)
N23 Co2 N19 89.9(5)
N22 Co2 N19 176.6(6)
N21 Co2 N19 93.8(6)
N20 Co2 N19 85.4(5)
N23 Co2 N24 86.2(6)
N22 Co2 N24 90.7(6)
N21 Co2 N24 90.2(6)
N20 Co2 N24 176.6(5)
N19 Co2 N24 92.5(6)
C67 N19 Co2 108.1(12)
N19 C67 C68 116.3(15)
C67 C68 N20 105.3(15)
C68 N20 Co2 111.9(11)
C69 N21 Co2 110.9(11)
C70 C69 N21 105.5(17)
N22 C70 C69 109.4(17)
C70 N22 Co2 110.2(11)
C71 N23 Co2 110.1(11)
N23 C71 C72 103.2(15)
N24 C72 C71 107.0(15)
C72 N24 Co2 110.3(10)
O26 Cl1 O28 107.0(11)
O26 Cl1 O25 104.9(10)
O28 Cl1 O25 110.1(10)
O26 Cl1 O27 112.2(10)
O28 Cl1 O27 111.4(10)
O25 Cl1 O27 111.0(9)
O29 Cl2 O30 117.8(11)
O29 Cl2 O31 109.6(9)
O30 Cl2 O31 112.5(10)
O29 Cl2 O32 107.6(10)
O30 Cl2 O32 101.5(9)
O31 Cl2 O32 106.9(9)
O33 Cl3 O36 108.9(12)
O33 Cl3 O34 111.0(10)
O36 Cl3 O34 109.9(11)
O33 Cl3 O35 109.5(10)
O36 Cl3 O35 111.8(11)
O34 Cl3 O35 105.7(10)
O37 Cl4 O40 105.1(11)
O37 Cl4 O39 108.9(12)
O40 Cl4 O39 113.7(11)
O37 Cl4 O38 112.8(12)
O40 Cl4 O38 109.3(9)
O39 Cl4 O38 107.1(10)
O41 Cl5 O43 109.2(8)
O41 Cl5 O44 112.4(9)
O43 Cl5 O44 108.6(8)
O41 Cl5 O42 108.4(8)
O43 Cl5 O42 107.5(9)
O44 Cl5 O42 110.6(9)
O47 Cl6 O48 125.1(14)
O47 Cl6 O45 115.0(12)
O48 Cl6 O45 110.2(12)
O47 Cl6 O46 99.2(12)
O48 Cl6 O46 101.3(12)
O45 Cl6 O46 100.7(11)

loop_
_geom_bond_atom_site_label_1
_geom_bond_atom_site_label_2
_geom_bond_distance
Pd1 O5 2.021(12)
Pd1 N1 2.077(11)
Pd1 S1 2.259(5)
Pd1 S3 2.277(5)
Pd1 Pd3 3.094(2)
Pd1 Pd2 3.225(3)
Pd2 O1 2.034(10)
Pd2 N2 2.057(13)
Pd2 S2 2.249(5)
Pd2 S1 2.273(6)
Pd2 Pd3 3.188(2)
Pd3 O3 2.060(13)
Pd3 N3 2.071(14)
Pd3 S3 2.243(6)
Pd3 S2 2.280(5)
S1 C1 1.796(17)
S2 C6 1.845(16)
S3 C11 1.806(15)
N1 C2 1.479(19)
N2 C7 1.514(15)
N3 C12 1.497(19)
O1 C3 1.301(17)
O2 C3 1.279(18)
O3 C8 1.260(19)
O4 C8 1.32(2)
O5 C13 1.35(2)
O6 C13 1.21(2)
C1 C2 1.50(3)
C1 C5 1.54(2)
C1 C4 1.54(2)
C2 C3 1.50(2)
C6 C7 1.46(2)
C6 C10 1.55(2)
C6 C9 1.592(18)
C7 C8 1.47(2)
C11 C12 1.49(2)
C11 C15 1.582(18)
C11 C14 1.62(2)
C12 C13 1.55(2)
Pd4 O11 2.047(14)
Pd4 N4 2.086(14)
Pd4 S4 2.245(6)
Pd4 S6 2.275(6)
Pd4 Pd6 3.100(2)
Pd4 Pd5 3.101(2)
Pd5 O7 2.050(12)
Pd5 N5 2.114(11)
Pd5 S5 2.233(6)
Pd5 S4 2.274(5)
Pd5 Pd6 3.217(3)
Pd6 N6 2.038(14)
Pd6 O9 2.063(11)
Pd6 S6 2.267(5)
Pd6 S5 2.275(6)
S4 C16 1.890(17)
S5 C21 1.849(16)
S6 C26 1.90(2)
N4 C17 1.490(19)
N5 C22 1.424(19)
N6 C27 1.518(17)
O7 C18 1.310(19)
O8 C18 1.25(2)
O9 C23 1.307(17)
O10 C23 1.177(16)
O11 C28 1.29(2)
O12 C28 1.24(2)
C16 C20 1.464(18)
C16 C17 1.55(2)
C16 C19 1.55(2)
C17 C18 1.48(2)
C21 C22 1.53(3)
C21 C24 1.54(2)
C21 C25 1.55(2)
C22 C23 1.56(2)
C26 C27 1.46(3)
C26 C30 1.53(2)
C26 C29 1.63(2)
C27 C28 1.49(2)
Pd7 O17 2.056(10)
Pd7 N7 2.110(14)
Pd7 S7 2.255(5)
Pd7 S9 2.256(6)
Pd7 Pd8 3.123(2)
Pd7 Pd9 3.155(3)
Pd8 N8 2.044(15)
Pd8 O13 2.065(12)
Pd8 S8 2.243(6)
Pd8 S7 2.263(6)
Pd8 Pd9 3.173(2)
Pd9 O15 1.985(12)
Pd9 N9 2.073(11)
Pd9 S9 2.239(5)
Pd9 S8 2.280(5)
S7 C31 1.884(17)
S8 C36 1.853(17)
S9 C41 1.872(15)
N7 C32 1.533(16)
N8 C37 1.52(2)
N9 C42 1.486(18)
O13 C33 1.29(2)
O14 C33 1.23(2)
O15 C38 1.280(18)
O16 C38 1.254(19)
O17 C43 1.237(17)
O18 C43 1.210(17)
C31 C35 1.43(2)
C31 C34 1.488(19)
C31 C32 1.57(2)
C32 C33 1.42(2)
C36 C37 1.46(3)
C36 C39 1.52(2)
C36 C40 1.578(19)
C37 C38 1.61(2)
C41 C45 1.52(2)
C41 C44 1.55(2)
C41 C42 1.58(2)
C42 C43 1.60(2)
Pd10 O23 2.029(12)
Pd10 N10 2.076(12)
Pd10 S10 2.260(5)
Pd10 S12 2.269(6)
Pd10 Pd11 3.093(2)
Pd10 Pd12 3.169(2)
Pd11 O19 2.052(11)
Pd11 N11 2.092(11)
Pd11 S11 2.232(6)
Pd11 S10 2.261(5)
Pd11 Pd12 3.163(3)
Pd12 O21 2.060(10)
Pd12 N12 2.128(14)
Pd12 S12 2.258(5)
Pd12 S11 2.268(6)
S10 C46 1.830(16)
S11 C51 1.874(15)
S12 C56 1.794(17)
N10 C47 1.496(18)
N11 C52 1.462(17)
N12 C57 1.479(15)
O19 C48 1.213(18)
O20 C48 1.23(2)
O21 C53 1.294(17)
O22 C53 1.222(17)
O23 C58 1.277(18)
O24 C58 1.266(19)
C46 C49 1.51(2)
C46 C50 1.534(18)
C46 C47 1.54(2)
C47 C48 1.55(2)
C51 C55 1.51(2)
C51 C52 1.53(2)
C51 C54 1.53(2)
C52 C53 1.52(2)
C56 C57 1.54(2)
C56 C60 1.54(2)
C56 C59 1.542(18)
C57 C58 1.52(2)
Co1 N16 1.896(14)
Co1 N14 1.907(15)
Co1 N13 1.918(14)
Co1 N18 1.946(13)
Co1 N15 1.949(15)
Co1 N17 1.955(14)
N13 C61 1.56(2)
C61 C62 1.46(3)
C62 N14 1.523(19)
N15 C63 1.502(19)
C63 C64 1.56(2)
C64 N16 1.45(2)
N17 C65 1.50(2)
C65 C66 1.525(19)
C66 N18 1.581(19)
Co2 N23 1.914(12)
Co2 N22 1.931(12)
Co2 N21 1.939(13)
Co2 N20 1.946(14)
Co2 N19 1.963(11)
Co2 N24 1.967(13)
N19 C67 1.41(2)
C67 C68 1.45(2)
C68 N20 1.498(18)
N21 C69 1.49(2)
C69 C70 1.47(2)
C70 N22 1.472(19)
N23 C71 1.53(2)
C71 C72 1.57(2)
C72 N24 1.448(17)
Cl1 O26 1.352(15)
Cl1 O28 1.388(17)
Cl1 O25 1.450(15)
Cl1 O27 1.469(14)
Cl2 O29 1.346(10)
Cl2 O30 1.361(12)
Cl2 O31 1.424(11)
Cl2 O32 1.486(12)
Cl3 O33 1.375(13)
Cl3 O36 1.42(2)
Cl3 O34 1.437(14)
Cl3 O35 1.468(16)
Cl4 O37 1.38(2)
Cl4 O40 1.416(13)
Cl4 O39 1.469(19)
Cl4 O38 1.512(15)
Cl5 O41 1.415(11)
Cl5 O43 1.460(13)
Cl5 O44 1.461(17)
Cl5 O42 1.476(14)
Cl6 O47 1.350(13)
Cl6 O48 1.360(14)
Cl6 O45 1.412(11)
Cl6 O46 1.512(14)

loop_
_geom_hbond_atom_site_label_D
_geom_hbond_atom_site_label_H
_geom_hbond_atom_site_label_A
_geom_hbond_distance_DH
_geom_hbond_distance_HA
_geom_hbond_distance_DA
_geom_hbond_angle_DHA
_geom_hbond_site_symmetry_A
N1 H1 O7 0.92 2.30 3.103(16) 146.2 .
N1 H2 O56 0.92 2.15 3.02(2) 159.2 .
N2 H3 O10 0.92 1.95 2.842(17) 164.4 1_455
N2 H4 O57 0.92 2.09 3.00(2) 171.3 1_455
N3 H5 O49 0.92 2.23 3.044(18) 147.4 .
N3 H5 O26 0.92 2.59 3.25(2) 129.3 .
N3 H6 O55 0.92 2.03 2.945(19) 178.4 .
N4 H28 O70 0.92 2.25 3.05(2) 145.6 4_645
N4 H29 O40 0.92 2.18 3.09(2) 171.2 .
N5 H30 O5 0.92 2.13 2.989(16) 154.8 .
N5 H31 O38 0.92 2.55 3.31(2) 140.1 .
N5 H31 O37 0.92 2.71 3.50(2) 145.1 .
N6 H32 O2 0.92 2.03 2.917(18) 160.9 1_655
N6 H33 O62 0.92 2.26 2.99(2) 136.4 .
N7 H55 O22 0.92 1.93 2.845(17) 171.9 1_455
N7 H56 O65 0.92 2.19 3.064(19) 158.2 .
N8 H57 O43 0.92 2.25 3.133(17) 160.4 4_645
N8 H58 O68 0.92 2.23 3.09(2) 154.3 4_645
N9 H59 O19 0.92 2.35 3.142(15) 144.8 .
N9 H60 O59 0.92 2.05 2.970(19) 175.5 .
N10 H82 O32 0.92 2.21 3.074(18) 155.3 .
N10 H83 O53 0.92 2.06 2.95(2) 160.4 .
N11 H84 O15 0.92 2.25 3.133(16) 161.6 .
N11 H85 O47 0.92 2.59 3.49(3) 164.9 .
N11 H85 O46 0.92 2.52 3.30(3) 143.4 .
N12 H86 O18 0.92 1.92 2.840(16) 174.3 1_655
N12 H87 O45 0.92 2.17 3.05(2) 158.5 .
N13 H109 O66 0.92 2.17 3.01(2) 150.0 4_655
N13 H110 O69 0.92 2.23 3.03(2) 145.1 .
N14 H115 O27 0.92 2.20 3.10(2) 166.6 .
N14 H116 O14 0.92 2.51 3.023(18) 115.3 4
N14 H116 O64 0.92 2.60 3.381(18) 142.7 4
N15 H117 O12 0.92 2.08 2.906(18) 148.6 4_655
N15 H118 O31 0.92 2.17 2.867(19) 132.3 1_455
N15 H118 O73 0.92 2.61 3.05(2) 109.5 1_455
N16 H123 O72 0.92 2.06 2.93(2) 157.6 .
N16 H124 O69 0.92 2.26 2.970(19) 133.0 .
N16 H124 O25 0.92 2.54 3.25(2) 134.9 .
N17 H125 O14 0.92 2.52 3.28(2) 140.5 4
N17 H126 O51 0.92 2.40 3.187(19) 143.1 1_455
N18 H131 O73 0.92 1.89 2.81(3) 176.4 1_455
N18 H132 O64 0.92 2.30 3.085(18) 143.1 4
N19 H133 O55 0.92 2.14 2.970(17) 150.1 .
N19 H133 O6 0.92 2.43 2.96(2) 116.5 .
N19 H134 O38 0.92 2.14 2.985(19) 151.8 .
N20 H139 O20 0.92 2.26 3.014(18) 139.2 .
N20 H140 O52 0.92 2.40 3.136(17) 137.4 .
N13 H110 O12 0.92 2.57 3.03(2) 110.9 4_655
N17 H126 O72 0.92 2.66 3.32(2) 130.0 .

loop_
_geom_torsion_atom_site_label_1
_geom_torsion_atom_site_label_2
_geom_torsion_atom_site_label_3
_geom_torsion_atom_site_label_4
_geom_torsion
O5 Pd1 Pd2 O1 -73.3(6)
N1 Pd1 Pd2 O1 2.2(6)
S1 Pd1 Pd2 O1 94.7(4)
S3 Pd1 Pd2 O1 -175.5(4)
Pd3 Pd1 Pd2 O1 -139.4(4)
O5 Pd1 Pd2 N2 16.4(7)
N1 Pd1 Pd2 N2 91.8(6)
S1 Pd1 Pd2 N2 -175.7(5)
S3 Pd1 Pd2 N2 -85.8(5)
Pd3 Pd1 Pd2 N2 -49.8(5)
O5 Pd1 Pd2 S2 101.5(5)
N1 Pd1 Pd2 S2 176.9(4)
S1 Pd1 Pd2 S2 -90.6(2)
S3 Pd1 Pd2 S2 -0.7(2)
Pd3 Pd1 Pd2 S2 35.33(16)
O5 Pd1 Pd2 S1 -168.0(5)
N1 Pd1 Pd2 S1 -92.5(4)
S3 Pd1 Pd2 S1 89.8(2)
Pd3 Pd1 Pd2 S1 125.89(18)
O5 Pd1 Pd2 Pd3 66.1(5)
N1 Pd1 Pd2 Pd3 141.6(4)
S1 Pd1 Pd2 Pd3 -125.89(18)
S3 Pd1 Pd2 Pd3 -36.07(16)
O5 Pd1 Pd3 O3 -77.8(6)
N1 Pd1 Pd3 O3 13.0(7)
S1 Pd1 Pd3 O3 98.1(5)
S3 Pd1 Pd3 O3 -171.1(5)
Pd2 Pd1 Pd3 O3 63.3(4)
O5 Pd1 Pd3 N3 6.2(5)
N1 Pd1 Pd3 N3 97.0(6)
S1 Pd1 Pd3 N3 -177.8(4)
S3 Pd1 Pd3 N3 -87.1(4)
Pd2 Pd1 Pd3 N3 147.3(4)
O5 Pd1 Pd3 S3 93.3(4)
N1 Pd1 Pd3 S3 -175.9(5)
S1 Pd1 Pd3 S3 -90.7(2)
Pd2 Pd1 Pd3 S3 -125.6(2)
O5 Pd1 Pd3 S2 -175.9(4)
N1 Pd1 Pd3 S2 -85.1(5)
S1 Pd1 Pd3 S2 0.0(2)
S3 Pd1 Pd3 S2 90.8(2)
Pd2 Pd1 Pd3 S2 -34.79(14)
O5 Pd1 Pd3 Pd2 -141.1(4)
N1 Pd1 Pd3 Pd2 -50.3(5)
S1 Pd1 Pd3 Pd2 34.83(15)
S3 Pd1 Pd3 Pd2 125.6(2)
O1 Pd2 Pd3 O3 -74.4(6)
N2 Pd2 Pd3 O3 10.3(5)
S2 Pd2 Pd3 O3 96.9(4)
S1 Pd2 Pd3 O3 -171.6(3)
Pd1 Pd2 Pd3 O3 -137.0(3)
O1 Pd2 Pd3 N3 12.9(8)
N2 Pd2 Pd3 N3 97.5(7)
S2 Pd2 Pd3 N3 -175.8(6)
S1 Pd2 Pd3 N3 -84.4(6)
Pd1 Pd2 Pd3 N3 -49.8(6)
O1 Pd2 Pd3 S3 99.4(5)
N2 Pd2 Pd3 S3 -175.9(4)
S2 Pd2 Pd3 S3 -89.3(2)
S1 Pd2 Pd3 S3 2.2(2)
Pd1 Pd2 Pd3 S3 36.75(14)
O1 Pd2 Pd3 S2 -171.3(5)
N2 Pd2 Pd3 S2 -86.6(4)
S1 Pd2 Pd3 S2 91.5(2)
Pd1 Pd2 Pd3 S2 126.1(2)
O1 Pd2 Pd3 Pd1 62.7(5)
N2 Pd2 Pd3 Pd1 147.3(4)
S2 Pd2 Pd3 Pd1 -126.1(2)
S1 Pd2 Pd3 Pd1 -34.59(14)
N1 Pd1 S1 C1 -23.5(8)
S3 Pd1 S1 C1 163.1(7)
Pd3 Pd1 S1 C1 -150.5(7)
Pd2 Pd1 S1 C1 -105.7(7)
N1 Pd1 S1 Pd2 82.2(4)
S3 Pd1 S1 Pd2 -91.22(19)
Pd3 Pd1 S1 Pd2 -44.88(13)
O1 Pd2 S1 C1 6.0(8)
S2 Pd2 S1 C1 -175.1(7)
Pd3 Pd2 S1 C1 139.2(7)
Pd1 Pd2 S1 C1 96.0(7)
O1 Pd2 S1 Pd1 -89.9(4)
S2 Pd2 S1 Pd1 88.90(18)
Pd3 Pd2 S1 Pd1 43.25(13)
N2 Pd2 S2 C6 -13.2(7)
S1 Pd2 S2 C6 167.3(6)
Pd3 Pd2 S2 C6 -105.2(6)
Pd1 Pd2 S2 C6 -148.3(6)
N2 Pd2 S2 Pd3 92.0(4)
S1 Pd2 S2 Pd3 -87.6(2)
Pd1 Pd2 S2 Pd3 -43.11(15)
O3 Pd3 S2 C6 11.5(6)
S3 Pd3 S2 C6 -170.5(5)
Pd1 Pd3 S2 C6 142.2(5)
Pd2 Pd3 S2 C6 96.8(5)
O3 Pd3 S2 Pd2 -85.3(3)
S3 Pd3 S2 Pd2 92.70(19)
Pd1 Pd3 S2 Pd2 45.43(16)
N3 Pd3 S3 C11 -15.9(6)
S2 Pd3 S3 C11 164.1(5)
Pd1 Pd3 S3 C11 -105.1(5)
Pd2 Pd3 S3 C11 -151.0(5)
N3 Pd3 S3 Pd1 89.2(4)
S2 Pd3 S3 Pd1 -90.75(17)
Pd2 Pd3 S3 Pd1 -45.87(14)
O5 Pd1 S3 C11 5.4(7)
S1 Pd1 S3 C11 -172.0(6)
Pd3 Pd1 S3 C11 98.1(6)
Pd2 Pd1 S3 C11 143.2(6)
O5 Pd1 S3 Pd3 -92.7(4)
S1 Pd1 S3 Pd3 90.0(2)
Pd2 Pd1 S3 Pd3 45.13(14)
O5 Pd1 N1 C2 -172.3(12)
S1 Pd1 N1 C2 4.1(12)
Pd3 Pd1 N1 C2 91.7(12)
Pd2 Pd1 N1 C2 49.0(11)
O1 Pd2 N2 C7 170.4(12)
S2 Pd2 N2 C7 -8.5(11)
Pd3 Pd2 N2 C7 37.1(11)
Pd1 Pd2 N2 C7 77.3(12)
O3 Pd3 N3 C12 171.2(11)
S3 Pd3 N3 C12 -6.8(11)
Pd1 Pd3 N3 C12 40.6(11)
Pd2 Pd3 N3 C12 83.0(12)
N2 Pd2 O1 C3 -157.6(16)
S1 Pd2 O1 C3 21.9(16)
Pd3 Pd2 O1 C3 -71.6(17)
Pd1 Pd2 O1 C3 -22.8(16)
N3 Pd3 O3 C8 -160.6(15)
S2 Pd3 O3 C8 19.2(14)
Pd1 Pd3 O3 C8 -77.4(15)
Pd2 Pd3 O3 C8 -25.5(14)
N1 Pd1 O5 C13 -143.4(15)
S3 Pd1 O5 C13 30.2(15)
Pd3 Pd1 O5 C13 -16.5(15)
Pd2 Pd1 O5 C13 -69.9(15)
Pd1 S1 C1 C2 44.7(13)
Pd2 S1 C1 C2 -47.6(14)
Pd1 S1 C1 C5 -77.8(14)
Pd2 S1 C1 C5 -170.1(12)
Pd1 S1 C1 C4 166.5(13)
Pd2 S1 C1 C4 74.1(14)
Pd1 N1 C2 C3 -104.3(15)
Pd1 N1 C2 C1 22.6(18)
C5 C1 C2 N1 74.6(18)
C4 C1 C2 N1 -164.0(14)
S1 C1 C2 N1 -46.5(18)
C5 C1 C2 C3 -163.2(15)
C4 C1 C2 C3 -42(2)
S1 C1 C2 C3 75.7(18)
Pd2 O1 C3 O2 -175.5(13)
Pd2 O1 C3 C2 -8(3)
N1 C2 C3 O2 -115.0(18)
C1 C2 C3 O2 122.3(19)
N1 C2 C3 O1 77(2)
C1 C2 C3 O1 -46(3)
Pd2 S2 C6 C7 36.9(12)
Pd3 S2 C6 C7 -54.4(12)
Pd2 S2 C6 C10 -85.1(10)
Pd3 S2 C6 C10 -176.4(9)
Pd2 S2 C6 C9 160.6(10)
Pd3 S2 C6 C9 69.4(11)
C10 C6 C7 C8 -171.8(14)
C9 C6 C7 C8 -50.7(19)
S2 C6 C7 C8 70.2(17)
C10 C6 C7 N2 71.0(17)
C9 C6 C7 N2 -167.8(12)
S2 C6 C7 N2 -47.0(16)
Pd2 N2 C7 C6 33.6(17)
Pd2 N2 C7 C8 -87.3(17)
Pd3 O3 C8 O4 167.7(11)
Pd3 O3 C8 C7 -14(3)
C6 C7 C8 O3 -34(3)
N2 C7 C8 O3 84(2)
C6 C7 C8 O4 143.6(17)
N2 C7 C8 O4 -97.7(19)
Pd3 S3 C11 C12 39.2(11)
Pd1 S3 C11 C12 -49.4(12)
Pd3 S3 C11 C15 -83.1(12)
Pd1 S3 C11 C15 -171.8(10)
Pd3 S3 C11 C14 163.5(10)
Pd1 S3 C11 C14 74.8(11)
C15 C11 C12 N3 74.5(16)
C14 C11 C12 N3 -171.8(11)
S3 C11 C12 N3 -47.7(15)
C15 C11 C12 C13 -161.9(13)
C14 C11 C12 C13 -48.3(19)
S3 C11 C12 C13 75.9(17)
Pd3 N3 C12 C11 32.9(16)
Pd3 N3 C12 C13 -96.9(15)
Pd1 O5 C13 O6 165.7(14)
Pd1 O5 C13 C12 -21(2)
C11 C12 C13 O6 136(2)
N3 C12 C13 O6 -100(2)
C11 C12 C13 O5 -38(2)
N3 C12 C13 O5 86(2)
O11 Pd4 Pd5 O7 -78.4(6)
N4 Pd4 Pd5 O7 2.6(5)
S4 Pd4 Pd5 O7 92.8(4)
S6 Pd4 Pd5 O7 -178.2(3)
Pd6 Pd4 Pd5 O7 -141.9(3)
O11 Pd4 Pd5 N5 14.1(7)
N4 Pd4 Pd5 N5 95.2(6)
S4 Pd4 Pd5 N5 -174.7(5)
S6 Pd4 Pd5 N5 -85.7(5)
Pd6 Pd4 Pd5 N5 -49.4(5)
O11 Pd4 Pd5 S5 98.8(5)
N4 Pd4 Pd5 S5 179.8(4)
S4 Pd4 Pd5 S5 -90.0(3)
S6 Pd4 Pd5 S5 -1.1(2)
Pd6 Pd4 Pd5 S5 35.29(15)
O11 Pd4 Pd5 S4 -171.2(5)
N4 Pd4 Pd5 S4 -90.2(5)
S6 Pd4 Pd5 S4 89.0(3)
Pd6 Pd4 Pd5 S4 125.3(2)
O11 Pd4 Pd5 Pd6 63.5(5)
N4 Pd4 Pd5 Pd6 144.5(4)
S4 Pd4 Pd5 Pd6 -125.3(2)
S6 Pd4 Pd5 Pd6 -36.34(15)
O11 Pd4 Pd6 N6 10.7(5)
N4 Pd4 Pd6 N6 98.6(7)
S4 Pd4 Pd6 N6 -175.4(4)
S6 Pd4 Pd6 N6 -86.3(5)
Pd5 Pd4 Pd6 N6 147.8(4)
O11 Pd4 Pd6 O9 -74.6(6)
N4 Pd4 Pd6 O9 13.2(7)
S4 Pd4 Pd6 O9 99.3(5)
S6 Pd4 Pd6 O9 -171.7(5)
Pd5 Pd4 Pd6 O9 62.5(5)
O11 Pd4 Pd6 S6 97.0(4)
N4 Pd4 Pd6 S6 -175.1(6)
S4 Pd4 Pd6 S6 -89.1(3)
Pd5 Pd4 Pd6 S6 -125.8(2)
O11 Pd4 Pd6 S5 -171.7(4)
N4 Pd4 Pd6 S5 -83.8(6)
S4 Pd4 Pd6 S5 2.2(2)
S6 Pd4 Pd6 S5 91.3(3)
Pd5 Pd4 Pd6 S5 -34.54(15)
O11 Pd4 Pd6 Pd5 -137.1(3)
N4 Pd4 Pd6 Pd5 -49.3(6)
S4 Pd4 Pd6 Pd5 36.77(15)
S6 Pd4 Pd6 Pd5 125.8(2)
O7 Pd5 Pd6 N6 16.8(6)
N5 Pd5 Pd6 N6 93.9(7)
S5 Pd5 Pd6 N6 -173.2(5)
S4 Pd5 Pd6 N6 -84.1(5)
Pd4 Pd5 Pd6 N6 -47.9(5)
O7 Pd5 Pd6 O9 -71.9(6)
N5 Pd5 Pd6 O9 5.3(6)
S5 Pd5 Pd6 O9 98.2(4)
S4 Pd5 Pd6 O9 -172.7(4)
Pd4 Pd5 Pd6 O9 -136.5(4)
O7 Pd5 Pd6 S6 101.1(4)
N5 Pd5 Pd6 S6 178.3(4)
S5 Pd5 Pd6 S6 -88.8(2)
S4 Pd5 Pd6 S6 0.3(2)
Pd4 Pd5 Pd6 S6 36.41(17)
O7 Pd5 Pd6 S5 -170.1(5)
N5 Pd5 Pd6 S5 -92.9(5)
S4 Pd5 Pd6 S5 89.1(2)
Pd4 Pd5 Pd6 S5 125.24(19)
O7 Pd5 Pd6 Pd4 64.7(4)
N5 Pd5 Pd6 Pd4 141.9(4)
S5 Pd5 Pd6 Pd4 -125.24(19)
S4 Pd5 Pd6 Pd4 -36.15(17)
N4 Pd4 S4 C16 -23.1(6)
S6 Pd4 S4 C16 159.5(5)
Pd6 Pd4 S4 C16 -153.7(5)
Pd5 Pd4 S4 C16 -107.2(6)
N4 Pd4 S4 Pd5 84.0(4)
S6 Pd4 S4 Pd5 -93.36(19)
Pd6 Pd4 S4 Pd5 -46.50(15)
O7 Pd5 S4 C16 4.1(7)
S5 Pd5 S4 C16 -173.0(7)
Pd4 Pd5 S4 C16 97.8(7)
Pd6 Pd5 S4 C16 142.0(6)
O7 Pd5 S4 Pd4 -93.7(4)
S5 Pd5 S4 Pd4 89.2(2)
Pd6 Pd5 S4 Pd4 44.24(15)
N5 Pd5 S5 C21 -25.0(8)
S4 Pd5 S5 C21 162.2(7)
Pd4 Pd5 S5 C21 -151.5(7)
Pd6 Pd5 S5 C21 -107.2(7)
N5 Pd5 S5 Pd6 82.2(4)
S4 Pd5 S5 Pd6 -90.6(2)
Pd4 Pd5 S5 Pd6 -44.29(14)
O9 Pd6 S5 C21 13.3(8)
S6 Pd6 S5 C21 -170.4(7)
Pd4 Pd6 S5 C21 142.6(7)
Pd5 Pd6 S5 C21 98.3(7)
O9 Pd6 S5 Pd5 -84.9(4)
S6 Pd6 S5 Pd5 91.4(2)
Pd4 Pd6 S5 Pd5 44.32(14)
N6 Pd6 S6 C26 -15.0(8)
S5 Pd6 S6 C26 166.7(7)
Pd4 Pd6 S6 C26 -105.5(7)
Pd5 Pd6 S6 C26 -149.3(7)
N6 Pd6 S6 Pd4 90.5(4)
S5 Pd6 S6 Pd4 -87.8(2)
Pd5 Pd6 S6 Pd4 -43.89(16)
O11 Pd4 S6 C26 11.1(7)
S4 Pd4 S6 C26 -170.6(6)
Pd6 Pd4 S6 C26 96.2(6)
Pd5 Pd4 S6 C26 142.3(6)
O11 Pd4 S6 Pd6 -85.1(3)
S4 Pd4 S6 Pd6 93.18(19)
Pd5 Pd4 S6 Pd6 46.10(16)
O11 Pd4 N4 C17 180.0(12)
S4 Pd4 N4 C17 1.3(11)
Pd6 Pd4 N4 C17 91.4(12)
Pd5 Pd4 N4 C17 48.7(11)
O7 Pd5 N5 C22 -171.7(12)
S5 Pd5 N5 C22 4.5(11)
Pd4 Pd5 N5 C22 90.5(12)
Pd6 Pd5 N5 C22 49.6(11)
O9 Pd6 N6 C27 169.4(12)
S6 Pd6 N6 C27 -7.1(11)
Pd4 Pd6 N6 C27 40.1(11)
Pd5 Pd6 N6 C27 79.5(13)
N5 Pd5 O7 C18 -150.6(15)
S4 Pd5 O7 C18 22.4(15)
Pd4 Pd5 O7 C18 -24.3(15)
Pd6 Pd5 O7 C18 -75.5(15)
N6 Pd6 O9 C23 -177.4(16)
S5 Pd6 O9 C23 0.6(15)
Pd4 Pd6 O9 C23 -92.4(15)
Pd5 Pd6 O9 C23 -43.1(15)
N4 Pd4 O11 C28 -158.6(16)
S6 Pd4 O11 C28 18.7(16)
Pd6 Pd4 O11 C28 -27.9(15)
Pd5 Pd4 O11 C28 -80.5(16)
Pd4 S4 C16 C20 -76.5(13)
Pd5 S4 C16 C20 -165.6(11)
Pd4 S4 C16 C17 44.3(11)
Pd5 S4 C16 C17 -44.8(12)
Pd4 S4 C16 C19 164.6(11)
Pd5 S4 C16 C19 75.5(13)
Pd4 N4 C17 C18 -99.4(17)
Pd4 N4 C17 C16 27.6(17)
C20 C16 C17 C18 -167.6(14)
C19 C16 C17 C18 -39(2)
S4 C16 C17 C18 76.5(16)
C20 C16 C17 N4 68.9(17)
C19 C16 C17 N4 -162.9(13)
S4 C16 C17 N4 -47.0(15)
Pd5 O7 C18 O8 -178.9(13)
Pd5 O7 C18 C17 -4(3)
N4 C17 C18 O8 -115.3(19)
C16 C17 C18 O8 122(2)
N4 C17 C18 O7 70(3)
C16 C17 C18 O7 -53(3)
Pd5 S5 C21 C22 43.1(12)
Pd6 S5 C21 C22 -50.3(12)
Pd5 S5 C21 C24 166.4(13)
Pd6 S5 C21 C24 72.9(15)
Pd5 S5 C21 C25 -74.5(13)
Pd6 S5 C21 C25 -167.9(11)
Pd5 N5 C22 C21 25.4(19)
Pd5 N5 C22 C23 -108.4(14)
C24 C21 C22 N5 -166.4(14)
C25 C21 C22 N5 66.5(19)
S5 C21 C22 N5 -47.6(18)
C24 C21 C22 C23 -33(2)
C25 C21 C22 C23 -160.3(13)
S5 C21 C22 C23 85.6(15)
Pd6 O9 C23 O10 -165.1(13)
Pd6 O9 C23 C22 21(2)
N5 C22 C23 O10 -109(2)
C21 C22 C23 O10 117(2)
N5 C22 C23 O9 65(2)
C21 C22 C23 O9 -70(2)
Pd6 S6 C26 C27 39.0(14)
Pd4 S6 C26 C27 -48.9(14)
Pd6 S6 C26 C30 -87.3(11)
Pd4 S6 C26 C30 -175.3(10)
Pd6 S6 C26 C29 159.8(11)
Pd4 S6 C26 C29 71.9(13)
C30 C26 C27 C28 -170.4(15)
C29 C26 C27 C28 -48(2)
S6 C26 C27 C28 70(2)
C30 C26 C27 N6 72.2(19)
C29 C26 C27 N6 -165.1(12)
S6 C26 C27 N6 -46.9(16)
Pd6 N6 C27 C26 33.7(17)
Pd6 N6 C27 C28 -94.6(16)
Pd4 O11 C28 O12 169.5(11)
Pd4 O11 C28 C27 -12(3)
C26 C27 C28 O12 139.7(19)
N6 C27 C28 O12 -100.8(18)
C26 C27 C28 O11 -39(3)
N6 C27 C28 O11 80.9(19)
O17 Pd7 Pd8 N8 13.7(8)
N7 Pd7 Pd8 N8 95.4(7)
S7 Pd7 Pd8 N8 -175.4(7)
S9 Pd7 Pd8 N8 -86.4(6)
Pd9 Pd7 Pd8 N8 -51.0(6)
O17 Pd7 Pd8 O13 -75.1(5)
N7 Pd7 Pd8 O13 6.7(5)
S7 Pd7 Pd8 O13 95.8(4)
S9 Pd7 Pd8 O13 -175.1(3)
Pd9 Pd7 Pd8 O13 -139.8(3)
O17 Pd7 Pd8 S8 100.1(5)
N7 Pd7 Pd8 S8 -178.2(4)
S7 Pd7 Pd8 S8 -89.0(3)
S9 Pd7 Pd8 S8 0.0(2)
Pd9 Pd7 Pd8 S8 35.37(15)
O17 Pd7 Pd8 S7 -170.9(5)
N7 Pd7 Pd8 S7 -89.2(4)
S9 Pd7 Pd8 S7 89.0(2)
Pd9 Pd7 Pd8 S7 124.4(2)
O17 Pd7 Pd8 Pd9 64.7(4)
N7 Pd7 Pd8 Pd9 146.5(4)
S7 Pd7 Pd8 Pd9 -124.4(2)
S9 Pd7 Pd8 Pd9 -35.34(14)
O17 Pd7 Pd9 O15 -74.0(5)
N7 Pd7 Pd9 O15 13.8(6)
S7 Pd7 Pd9 O15 100.2(4)
S9 Pd7 Pd9 O15 -171.1(5)
Pd8 Pd7 Pd9 O15 63.5(4)
O17 Pd7 Pd9 N9 7.6(5)
N7 Pd7 Pd9 N9 95.4(6)
S7 Pd7 Pd9 N9 -178.2(4)
S9 Pd7 Pd9 N9 -89.5(4)
Pd8 Pd7 Pd9 N9 145.1(4)
O17 Pd7 Pd9 S9 97.1(4)
N7 Pd7 Pd9 S9 -175.1(5)
S7 Pd7 Pd9 S9 -88.7(2)
Pd8 Pd7 Pd9 S9 -125.41(18)
O17 Pd7 Pd9 S8 -172.2(4)
N7 Pd7 Pd9 S8 -84.4(5)
S7 Pd7 Pd9 S8 2.0(2)
S9 Pd7 Pd9 S8 90.7(2)
Pd8 Pd7 Pd9 S8 -34.71(16)
O17 Pd7 Pd9 Pd8 -137.5(4)
N7 Pd7 Pd9 Pd8 -49.7(5)
S7 Pd7 Pd9 Pd8 36.70(16)
S9 Pd7 Pd9 Pd8 125.41(18)
N8 Pd8 Pd9 O15 4.3(6)
O13 Pd8 Pd9 O15 -78.4(6)
S8 Pd8 Pd9 O15 92.4(4)
S7 Pd8 Pd9 O15 -177.8(4)
Pd7 Pd8 Pd9 O15 -141.3(3)
N8 Pd8 Pd9 N9 97.7(7)
O13 Pd8 Pd9 N9 14.9(7)
S8 Pd8 Pd9 N9 -174.3(5)
S7 Pd8 Pd9 N9 -84.5(5)
Pd7 Pd8 Pd9 N9 -47.9(5)
N8 Pd8 Pd9 S9 -178.8(5)
O13 Pd8 Pd9 S9 98.5(5)
S8 Pd8 Pd9 S9 -90.7(2)
S7 Pd8 Pd9 S9 -0.9(2)
Pd7 Pd8 Pd9 S9 35.63(14)
N8 Pd8 Pd9 S8 -88.1(5)
O13 Pd8 Pd9 S8 -170.8(5)
S7 Pd8 Pd9 S8 89.8(3)
Pd7 Pd8 Pd9 S8 126.3(2)
N8 Pd8 Pd9 Pd7 145.6(4)
O13 Pd8 Pd9 Pd7 62.9(4)
S8 Pd8 Pd9 Pd7 -126.3(2)
S7 Pd8 Pd9 Pd7 -36.55(15)
N7 Pd7 S7 C31 -19.3(7)
S9 Pd7 S7 C31 161.8(6)
Pd8 Pd7 S7 C31 -106.9(7)
Pd9 Pd7 S7 C31 -153.0(6)
N7 Pd7 S7 Pd8 87.7(4)
S9 Pd7 S7 Pd8 -91.3(2)
Pd9 Pd7 S7 Pd8 -46.07(15)
O13 Pd8 S7 C31 9.4(6)
S8 Pd8 S7 C31 -170.7(6)
Pd7 Pd8 S7 C31 97.7(6)
Pd9 Pd8 S7 C31 143.4(5)
O13 Pd8 S7 Pd7 -88.3(3)
S8 Pd8 S7 Pd7 91.63(18)
Pd9 Pd8 S7 Pd7 45.72(15)
N8 Pd8 S8 C36 -15.8(7)
S7 Pd8 S8 C36 164.6(6)
Pd7 Pd8 S8 C36 -149.2(5)
Pd9 Pd8 S8 C36 -104.9(6)
N8 Pd8 S8 Pd9 89.1(4)
S7 Pd8 S8 Pd9 -90.50(19)
Pd7 Pd8 S8 Pd9 -44.34(15)
O15 Pd9 S8 C36 5.6(8)
S9 Pd9 S8 C36 -172.5(7)
Pd7 Pd9 S8 C36 141.9(7)
Pd8 Pd9 S8 C36 98.1(7)
O15 Pd9 S8 Pd8 -92.5(4)
S9 Pd9 S8 Pd8 89.4(2)
Pd7 Pd9 S8 Pd8 43.76(15)
N9 Pd9 S9 C41 -20.6(7)
S8 Pd9 S9 C41 164.2(6)
Pd7 Pd9 S9 C41 -106.5(6)
Pd8 Pd9 S9 C41 -150.9(6)
N9 Pd9 S9 Pd7 85.8(4)
S8 Pd9 S9 Pd7 -89.36(19)
Pd8 Pd9 S9 Pd7 -44.40(13)
O17 Pd7 S9 C41 11.2(7)
S7 Pd7 S9 C41 -170.2(6)
Pd8 Pd7 S9 C41 143.4(6)
Pd9 Pd7 S9 C41 98.1(6)
O17 Pd7 S9 Pd9 -86.9(3)
S7 Pd7 S9 Pd9 91.69(18)
Pd8 Pd7 S9 Pd9 45.32(13)
O17 Pd7 N7 C32 172.2(11)
S7 Pd7 N7 C32 -6.5(11)
Pd8 Pd7 N7 C32 40.0(11)
Pd9 Pd7 N7 C32 81.8(12)
O13 Pd8 N8 C37 173.3(12)
S8 Pd8 N8 C37 -6.7(11)
Pd7 Pd8 N8 C37 81.8(13)
Pd9 Pd8 N8 C37 39.3(11)
O15 Pd9 N9 C42 -179.3(13)
S9 Pd9 N9 C42 -1.7(12)
Pd7 Pd9 N9 C42 44.2(12)
Pd8 Pd9 N9 C42 84.0(13)
N8 Pd8 O13 C33 -162.3(15)
S7 Pd8 O13 C33 17.4(14)
Pd7 Pd8 O13 C33 -28.9(14)
Pd9 Pd8 O13 C33 -79.5(15)
N9 Pd9 O15 C38 -135.7(14)
S8 Pd9 O15 C38 39.6(14)
Pd7 Pd9 O15 C38 -56.1(15)
Pd8 Pd9 O15 C38 -5.6(14)
N7 Pd7 O17 C43 -169.3(18)
S9 Pd7 O17 C43 9.6(17)
Pd8 Pd7 O17 C43 -87.8(18)
Pd9 Pd7 O17 C43 -35.6(17)
Pd7 S7 C31 C35 -78.2(12)
Pd8 S7 C31 C35 -168.0(11)
Pd7 S7 C31 C34 162.6(12)
Pd8 S7 C31 C34 72.8(13)
Pd7 S7 C31 C32 44.0(11)
Pd8 S7 C31 C32 -45.8(11)
Pd7 N7 C32 C33 -95.9(17)
Pd7 N7 C32 C31 36.2(15)
C35 C31 C32 C33 -166.4(15)
C34 C31 C32 C33 -42(2)
S7 C31 C32 C33 74.9(18)
C35 C31 C32 N7 66.0(17)
C34 C31 C32 N7 -169.2(12)
S7 C31 C32 N7 -52.6(14)
Pd8 O13 C33 O14 -176.0(11)
Pd8 O13 C33 C32 -3(3)
N7 C32 C33 O14 -111.5(19)
C31 C32 C33 O14 123(2)
N7 C32 C33 O13 76(2)
C31 C32 C33 O13 -50(2)
Pd8 S8 C36 C37 39.0(12)
Pd9 S8 C36 C37 -52.2(12)
Pd8 S8 C36 C39 163.9(13)
Pd9 S8 C36 C39 72.7(14)
Pd8 S8 C36 C40 -78.7(12)
Pd9 S8 C36 C40 -170.0(11)
C39 C36 C37 N8 -174.2(12)
C40 C36 C37 N8 69.8(17)
S8 C36 C37 N8 -48.3(16)
C39 C36 C37 C38 -54(2)
C40 C36 C37 C38 -169.6(13)
S8 C36 C37 C38 72.4(17)
Pd8 N8 C37 C36 34.2(17)
Pd8 N8 C37 C38 -93.3(15)
Pd9 O15 C38 O16 148.8(14)
Pd9 O15 C38 C37 -37(2)
C36 C37 C38 O16 148.4(16)
N8 C37 C38 O16 -88.6(18)
C36 C37 C38 O15 -27(2)
N8 C37 C38 O15 96.3(18)
Pd9 S9 C41 C45 -76.7(12)
Pd7 S9 C41 C45 -168.2(10)
Pd9 S9 C41 C44 166.5(12)
Pd7 S9 C41 C44 75.1(13)
Pd9 S9 C41 C42 42.6(10)
Pd7 S9 C41 C42 -48.9(11)
Pd9 N9 C42 C41 28.4(16)
Pd9 N9 C42 C43 -95.3(16)
C45 C41 C42 N9 71.2(16)
C44 C41 C42 N9 -168.2(13)
S9 C41 C42 N9 -46.0(14)
C45 C41 C42 C43 -166.7(13)
C44 C41 C42 C43 -46.1(19)
S9 C41 C42 C43 76.1(15)
Pd7 O17 C43 O18 -169.2(14)
Pd7 O17 C43 C42 8(3)
N9 C42 C43 O18 -118.0(17)
C41 C42 C43 O18 123.0(17)
N9 C42 C43 O17 64(2)
C41 C42 C43 O17 -55(2)
O23 Pd10 Pd11 O19 -75.8(5)
N10 Pd10 Pd11 O19 7.7(5)
S10 Pd10 Pd11 O19 93.7(4)
S12 Pd10 Pd11 O19 -174.2(3)
Pd12 Pd10 Pd11 O19 -139.3(3)
O23 Pd10 Pd11 N11 16.3(6)
N10 Pd10 Pd11 N11 99.8(6)
S10 Pd10 Pd11 N11 -174.1(5)
S12 Pd10 Pd11 N11 -82.0(5)
Pd12 Pd10 Pd11 N11 -47.2(4)
O23 Pd10 Pd11 S11 100.2(4)
N10 Pd10 Pd11 S11 -176.3(4)
S10 Pd10 Pd11 S11 -90.3(2)
S12 Pd10 Pd11 S11 1.9(2)
Pd12 Pd10 Pd11 S11 36.71(15)
O23 Pd10 Pd11 S10 -169.5(5)
N10 Pd10 Pd11 S10 -86.0(4)
S12 Pd10 Pd11 S10 92.1(2)
Pd12 Pd10 Pd11 S10 127.0(2)
O23 Pd10 Pd11 Pd12 63.5(4)
N10 Pd10 Pd11 Pd12 147.0(4)
S10 Pd10 Pd11 Pd12 -127.0(2)
S12 Pd10 Pd11 Pd12 -34.83(15)
O19 Pd11 Pd12 O21 -75.0(5)
N11 Pd11 Pd12 O21 3.5(5)
S11 Pd11 Pd12 O21 96.6(4)
S10 Pd11 Pd12 O21 -175.6(4)
Pd10 Pd11 Pd12 O21 -139.9(3)
O19 Pd11 Pd12 N12 15.0(6)
N11 Pd11 Pd12 N12 93.4(6)
S11 Pd11 Pd12 N12 -173.5(5)
S10 Pd11 Pd12 N12 -85.7(5)
Pd10 Pd11 Pd12 N12 -50.0(5)
O19 Pd11 Pd12 S12 100.0(4)
N11 Pd11 Pd12 S12 178.4(4)
S11 Pd11 Pd12 S12 -88.5(2)
S10 Pd11 Pd12 S12 -0.7(2)
Pd10 Pd11 Pd12 S12 35.01(16)
O19 Pd11 Pd12 S11 -171.5(4)
N11 Pd11 Pd12 S11 -93.1(4)
S10 Pd11 Pd12 S11 87.8(2)
Pd10 Pd11 Pd12 S11 123.51(18)
O19 Pd11 Pd12 Pd10 65.0(4)
N11 Pd11 Pd12 Pd10 143.4(4)
S11 Pd11 Pd12 Pd10 -123.51(18)
S10 Pd11 Pd12 Pd10 -35.68(16)
O23 Pd10 Pd12 O21 -72.8(5)
N10 Pd10 Pd12 O21 12.4(7)
S10 Pd10 Pd12 O21 99.3(5)
S12 Pd10 Pd12 O21 -169.7(5)
Pd11 Pd10 Pd12 O21 63.6(4)
O23 Pd10 Pd12 N12 10.0(5)
N10 Pd10 Pd12 N12 95.2(7)
S10 Pd10 Pd12 N12 -177.9(4)
S12 Pd10 Pd12 N12 -86.9(4)
Pd11 Pd10 Pd12 N12 146.4(4)
O23 Pd10 Pd12 S12 96.9(4)
N10 Pd10 Pd12 S12 -177.9(6)
S10 Pd10 Pd12 S12 -91.0(2)
Pd11 Pd10 Pd12 S12 -126.7(2)
O23 Pd10 Pd12 S11 -172.5(3)
N10 Pd10 Pd12 S11 -87.2(6)
S10 Pd10 Pd12 S11 -0.4(2)
S12 Pd10 Pd12 S11 90.7(3)
Pd11 Pd10 Pd12 S11 -36.07(15)
O23 Pd10 Pd12 Pd11 -136.4(3)
N10 Pd10 Pd12 Pd11 -51.2(5)
S10 Pd10 Pd12 Pd11 35.70(14)
S12 Pd10 Pd12 Pd11 126.7(2)
N10 Pd10 S10 C46 -12.9(6)
S12 Pd10 S10 C46 166.1(5)
Pd11 Pd10 S10 C46 -104.2(6)
Pd12 Pd10 S10 C46 -148.4(5)
N10 Pd10 S10 Pd11 91.4(3)
S12 Pd10 S10 Pd11 -89.70(18)
Pd12 Pd10 S10 Pd11 -44.21(14)
O19 Pd11 S10 C46 8.7(7)
S11 Pd11 S10 C46 -170.7(6)
Pd10 Pd11 S10 C46 99.3(7)
Pd12 Pd11 S10 C46 143.6(6)
O19 Pd11 S10 Pd10 -90.6(3)
S11 Pd11 S10 Pd10 90.1(2)
Pd12 Pd11 S10 Pd10 44.31(15)
N11 Pd11 S11 C51 -25.8(7)
S10 Pd11 S11 C51 160.4(6)
Pd10 Pd11 S11 C51 -152.8(6)
Pd12 Pd11 S11 C51 -106.1(6)
N11 Pd11 S11 Pd12 80.3(4)
S10 Pd11 S11 Pd12 -93.55(19)
Pd10 Pd11 S11 Pd12 -46.73(13)
O21 Pd12 S11 C51 7.9(7)
S12 Pd12 S11 C51 -171.9(6)
Pd11 Pd12 S11 C51 97.1(6)
Pd10 Pd12 S11 C51 142.4(6)
O21 Pd12 S11 Pd11 -89.2(3)
S12 Pd12 S11 Pd11 91.06(19)
Pd10 Pd12 S11 Pd11 45.34(12)
N12 Pd12 S12 C56 -16.5(7)
S11 Pd12 S12 C56 164.7(6)
Pd11 Pd12 S12 C56 -150.4(6)
Pd10 Pd12 S12 C56 -107.3(6)
N12 Pd12 S12 Pd10 90.8(4)
S11 Pd12 S12 Pd10 -88.0(2)
Pd11 Pd12 S12 Pd10 -43.09(15)
O23 Pd10 S12 C56 12.9(6)
S10 Pd10 S12 C56 -170.2(6)
Pd11 Pd10 S12 C56 142.9(5)
Pd12 Pd10 S12 C56 98.6(6)
O23 Pd10 S12 Pd12 -85.7(3)
S10 Pd10 S12 Pd12 91.22(18)
Pd11 Pd10 S12 Pd12 44.34(15)
O23 Pd10 N10 C47 166.0(11)
S10 Pd10 N10 C47 -10.8(10)
Pd11 Pd10 N10 C47 36.1(10)
Pd12 Pd10 N10 C47 78.9(12)
O19 Pd11 N11 C52 -172.8(11)
S11 Pd11 N11 C52 5.9(11)
Pd10 Pd11 N11 C52 92.5(12)
Pd12 Pd11 N11 C52 51.9(11)
O21 Pd12 N12 C57 172.8(12)
S12 Pd12 N12 C57 -7.6(11)
Pd11 Pd12 N12 C57 78.9(12)
Pd10 Pd12 N12 C57 38.1(11)
N11 Pd11 O19 C48 -146.8(16)
S10 Pd11 O19 C48 27.1(16)
Pd10 Pd11 O19 C48 -19.9(16)
Pd12 Pd11 O19 C48 -72.4(17)
N12 Pd12 O21 C53 -172.6(15)
S11 Pd12 O21 C53 6.2(15)
Pd11 Pd12 O21 C53 -38.9(15)
Pd10 Pd12 O21 C53 -89.0(15)
N10 Pd10 O23 C58 -165.0(14)
S12 Pd10 O23 C58 16.0(14)
Pd11 Pd10 O23 C58 -80.6(14)
Pd12 Pd10 O23 C58 -29.3(14)
Pd10 S10 C46 C49 159.8(11)
Pd11 S10 C46 C49 71.0(12)
Pd10 S10 C46 C50 -82.4(12)
Pd11 S10 C46 C50 -171.2(10)
Pd10 S10 C46 C47 35.3(11)
Pd11 S10 C46 C47 -53.4(11)
Pd10 N10 C47 C46 36.0(15)
Pd10 N10 C47 C48 -89.2(16)
C49 C46 C47 N10 -169.6(11)
C50 C46 C47 N10 69.9(16)
S10 C46 C47 N10 -46.7(15)
C49 C46 C47 C48 -45.0(19)
C50 C46 C47 C48 -165.5(12)
S10 C46 C47 C48 77.9(15)
Pd11 O19 C48 O20 157.9(13)
Pd11 O19 C48 C47 -16(3)
N10 C47 C48 O19 82(2)
C46 C47 C48 O19 -41(2)
N10 C47 C48 O20 -92.2(19)
C46 C47 C48 O20 144.3(16)
Pd11 S11 C51 C55 -75.6(12)
Pd12 S11 C51 C55 -166.9(11)
Pd11 S11 C51 C52 46.0(11)
Pd12 S11 C51 C52 -45.4(11)
Pd11 S11 C51 C54 170.5(12)
Pd12 S11 C51 C54 79.2(13)
Pd11 N11 C52 C53 -105.3(15)
Pd11 N11 C52 C51 23.3(17)
C55 C51 C52 N11 70.1(17)
C54 C51 C52 N11 -166.6(13)
S11 C51 C52 N11 -46.4(15)
C55 C51 C52 C53 -161.6(14)
C54 C51 C52 C53 -38(2)
S11 C51 C52 C53 81.9(15)
Pd12 O21 C53 O22 -167.7(14)
Pd12 O21 C53 C52 18(3)
N11 C52 C53 O22 -116.3(18)
C51 C52 C53 O22 117.0(19)
N11 C52 C53 O21 58(2)
C51 C52 C53 O21 -68(2)
Pd12 S12 C56 C57 39.8(11)
Pd10 S12 C56 C57 -51.6(11)
Pd12 S12 C56 C60 -78.1(11)
Pd10 S12 C56 C60 -169.5(9)
Pd12 S12 C56 C59 161.3(12)
Pd10 S12 C56 C59 69.8(13)
Pd12 N12 C57 C58 -93.8(15)
Pd12 N12 C57 C56 34.8(16)
C60 C56 C57 N12 67.2(16)
C59 C56 C57 N12 -176.6(12)
S12 C56 C57 N12 -50.9(16)
C60 C56 C57 C58 -168.3(13)
C59 C56 C57 C58 -52.2(18)
S12 C56 C57 C58 73.5(16)
Pd10 O23 C58 O24 -178.6(10)
Pd10 O23 C58 C57 -6(2)
N12 C57 C58 O24 -105.0(17)
C56 C57 C58 O24 129.6(17)
N12 C57 C58 O23 82(2)
C56 C57 C58 O23 -43(2)
N16 Co1 N13 C61 104.8(14)
N14 Co1 N13 C61 8.5(14)
N18 Co1 N13 C61 -82.6(14)
N15 Co1 N13 C61 -175.0(14)
Co1 N13 C61 C62 -31(2)
N13 C61 C62 N14 41(2)
C61 C62 N14 Co1 -37.8(19)
N16 Co1 N14 C62 -77.5(12)
N13 Co1 N14 C62 15.7(12)
N18 Co1 N14 C62 104.3(12)
N17 Co1 N14 C62 -168.1(12)
N16 Co1 N15 C63 -15.4(12)
N13 Co1 N15 C63 -108.6(12)
N18 Co1 N15 C63 162.6(12)
N17 Co1 N15 C63 74.9(12)
Co1 N15 C63 C64 38.6(18)
N15 C63 C64 N16 -45.1(19)
C63 C64 N16 Co1 39.3(19)
N14 Co1 N16 C64 162.1(14)
N13 Co1 N16 C64 78.3(15)
N15 Co1 N16 C64 -15.4(14)
N17 Co1 N16 C64 -106.6(16)
N16 Co1 N17 C65 156.0(13)
N14 Co1 N17 C65 -107.3(12)
N18 Co1 N17 C65 -16.4(12)
N15 Co1 N17 C65 76.1(12)
Co1 N17 C65 C66 42.6(17)
N17 C65 C66 N18 -51(2)
C65 C66 N18 Co1 37.6(17)
N14 Co1 N18 C66 78.8(12)
N13 Co1 N18 C66 162.2(12)
N15 Co1 N18 C66 -103.5(12)
N17 Co1 N18 C66 -12.4(12)
N23 Co2 N19 C67 79.9(12)
N21 Co2 N19 C67 -103.5(12)
N20 Co2 N19 C67 -11.2(11)
N24 Co2 N19 C67 166.1(11)
Co2 N19 C67 C68 33(2)
N19 C67 C68 N20 -41(2)
C67 C68 N20 Co2 28.5(17)
N23 Co2 N20 C68 -100.2(11)
N22 Co2 N20 C68 168.4(10)
N21 Co2 N20 C68 83.2(11)
N19 Co2 N20 C68 -10.4(10)
N22 Co2 N21 C69 15.0(14)
N20 Co2 N21 C69 106.2(13)
N19 Co2 N21 C69 -168.2(13)
N24 Co2 N21 C69 -75.7(13)
Co2 N21 C69 C70 -37.4(18)
N21 C69 C70 N22 47.0(19)
C69 C70 N22 Co2 -36.2(18)
N23 Co2 N22 C70 -172.1(13)
N21 Co2 N22 C70 11.5(14)
N20 Co2 N22 C70 -81.1(13)
N24 Co2 N22 C70 101.6(13)
N22 Co2 N23 C71 -72.3(13)
N20 Co2 N23 C71 -163.9(12)
N19 Co2 N23 C71 110.8(12)
N24 Co2 N23 C71 18.2(12)
Co2 N23 C71 C72 -41.5(16)
N23 C71 C72 N24 51.0(18)
C71 C72 N24 Co2 -38.4(15)
N23 Co2 N24 C72 12.2(10)
N22 Co2 N24 C72 103.5(11)
N21 Co2 N24 C72 -171.4(11)
N19 Co2 N24 C72 -77.6(10)
